data_2102198
loop_
_publ_author_name
'Van Langevelde, Arjen'
'Van Malssen, Kees'
'Driessen, Ren\'e'
'Goubitz, Kees'
'Hollander, Frank'
'Peschar, Ren\'e'
'Zwart, Peter'
'Schenk, Henk'

_publ_section_title
;
 Structure of C~<i>n~</i>C~<i>n~+2</i>C~<i>n~</i>-type (<i>n</i> =
 even) \b'-triacylglycerols
;
_journal_issue 6
_journal_name_full 'Acta Crystallographica Section B'
_journal_page_first 1103
_journal_page_last 1111
_journal_paper_doi 10.1107/S0108768100009927
_journal_volume 56
_journal_year 2000
_chemical_formula_sum 'C35 H66 O6'
_chemical_formula_weight 582.91
_chemical_melting_point 311
_space_group_IT_number 45
_symmetry_cell_setting orthorhombic
_symmetry_space_group_name_Hall 'I 2 -2c'
_symmetry_space_group_name_H-M 'I b a 2'
_cell_angle_alpha 90.00000
_cell_angle_beta 90.00000
_cell_angle_gamma 90.00000
_cell_formula_units_Z 8
_cell_length_a 57.368(1)
_cell_length_b 22.783(1)
_cell_length_c 5.6945(5)
_cell_measurement_temperature 293
_cell_volume 7442.8(7)
_computing_cell_refinement SAINT
_computing_data_collection SMART
_computing_data_reduction SAINT
_computing_molecular_graphics PLATON
_computing_publication_material 'xtal BONDLA CIFIO'
_computing_structure_refinement 'xtal CRYLSQ'
_computing_structure_solution Shake-and-Bake
_diffrn_ambient_temperature 293
_diffrn_detector_area_resol_mean 0.936
_diffrn_measurement_device_type 'Siemens CCD camera'
_diffrn_radiation_type synchrotron
_diffrn_radiation_wavelength .5061
_diffrn_reflns_av_R_equivalents .21
_diffrn_reflns_av_sigmaI/netI .162
_diffrn_reflns_limit_h_max 51
_diffrn_reflns_limit_h_min -52
_diffrn_reflns_limit_k_max 20
_diffrn_reflns_limit_k_min -20
_diffrn_reflns_limit_l_max 5
_diffrn_reflns_limit_l_min -6
_diffrn_reflns_number 5706
_diffrn_reflns_reduction_process 'powder Lp applied'
_diffrn_reflns_theta_max 15.69
_diffrn_reflns_theta_min .68
_exptl_absorpt_coefficient_mu 0.036
_exptl_absorpt_correction_type none
_exptl_crystal_colour white
_exptl_crystal_density_diffrn 1.04
_exptl_crystal_description needle
_exptl_crystal_F_000 2592
_exptl_crystal_size_max 0.8
_exptl_crystal_size_mid 0.04
_exptl_crystal_size_min 0.005
_refine_diff_density_max 1.068
_refine_diff_density_min -1.202
_refine_ls_extinction_coef 8731(1494)
_refine_ls_extinction_expression 'Eq22 p292 "Cryst. Comp." Munksgaard 1970'
_refine_ls_extinction_method Zachariasen
_refine_ls_goodness_of_fit_all 1.547
_refine_ls_goodness_of_fit_ref 1.163
_refine_ls_hydrogen_treatment 'calculated and kept fixed with U = 0.1 \%A^2^'
_refine_ls_matrix_type atomblock
_refine_ls_number_constraints 0
_refine_ls_number_parameters 167
_refine_ls_number_reflns 824
_refine_ls_number_restraints 145
_refine_ls_R_factor_all .312
_refine_ls_R_factor_gt .175
_refine_ls_shift/su_max .252
_refine_ls_shift/su_mean .007
_refine_ls_structure_factor_coef F
_refine_ls_weighting_scheme calc
_refine_ls_wR_factor_all .323
_refine_ls_wR_factor_ref .165
_reflns_d_resolution_high .936
_reflns_d_resolution_low 21.085
_reflns_limit_h_max 52
_reflns_limit_h_min 0
_reflns_limit_k_max 20
_reflns_limit_k_min 0
_reflns_limit_l_max 6
_reflns_limit_l_min 0
_reflns_number_gt 1642
_reflns_number_total 1642
_reflns_threshold_expression F>3.50\s(F)
_cod_data_source_file na0109.cif
_cod_data_source_block CLC
_cod_depositor_comments
;
The following automatic conversions were performed:
'_exptl_absorpt_correction_type' value 'None' changed to 'none' according
to '/home/saulius/struct/CIF-dictionaries/cif_core.dic' dictionary named
'cif_core.dic' version 2.4.1 from 2010-06-29.

Automatic conversion script
Id: cif_fix_enum 1527 2010-12-29 10:47:43Z saulius 

The following automatic conversions were performed:

'_chemical_melting_point' value '311 K' was changed to '311' - the
value should be numeric and without a unit designator.

Automatic conversion script
Id: cif_fix_values 1646 2011-03-28 12:23:43Z adriana 

The following automatic conversions were performed:

'_chemical_melting_point' value '311 K' was changed to '311' - the
value should be numeric and without a unit
designator.

'_exptl_absorpt_correction_type' value 'None' changed to
'none' according to
/home/saulius/struct/CIF-dictionaries/cif_core.dic dictionary named
'cif_core.dic' version 2.4.1 from 2010-06-29.

Automatic conversion script
Id: cif_fix_values 1715 2011-07-08 13:25:40Z adriana 
;
_cod_database_code 2102198

loop_
_symmetry_equiv_pos_as_xyz
+x,+y,+z
-x,-y,+z
-x,+y,1/2+z
+x,-y,1/2+z
1/2+x,1/2+y,1/2+z
1/2-x,1/2-y,1/2+z
1/2-x,1/2+y,+z
1/2+x,1/2-y,+z

loop_
_atom_site_label
_atom_site_fract_x
_atom_site_fract_y
_atom_site_fract_z
_atom_site_U_iso_or_equiv
_atom_site_adp_type
_atom_site_occupancy
C1 .2394(4) .07597(7) .2021(13) .095(15) Uiso 1.00000
C2 .2627(4) .1016(11) .267(4) .119(17) Uiso 1.00000
C3 .2699(3) .08108(6) .510(3) .085(13) Uiso 1.00000
O1a .2234(3) .0947(10) .366(4) .087(9) Uiso 1.00000
C1a .2009(3) .0825(14) .335(4) .082(13) Uiso 1.00000
O2a .1942(4) .0588(11) .151(5) .106(10) Uiso 1.00000
O1b .2616(3) .1676(8) .292(4) .062(7) Uiso 1.00000
C1b .2732(6) .1983(10) .128(5) .092(15) Uiso 1.00000
O2b .2814(4) .1784(10) -.050(5) .102(10) Uiso 1.00000
O1c .2930(3) .0962(8) .539(3) .061(7) Uiso 1.00000
C1c .3031(4) .0770(13) .730(5) .094(14) Uiso 1.00000
O2c .2935(4) .0387(10) .850(4) .087(9) Uiso 1.00000
C2a .1829(5) .10913(17) .517(2) .16(2) Uiso 1.00000
C3a .1610(4) .0697(2) .505(2) .056(10) Uiso 1.00000
C4a .1469(4) .08649(4) .7190(18) .070(12) Uiso 1.00000
C5a .1211(4) .07030(6) .6884(18) .085(14) Uiso 1.00000
C6a .1062(4) .09006(4) .8946(19) .090(14) Uiso 1.00000
C7a .0811(4) .06940(6) .8651(19) .116(17) Uiso 1.00000
C8a .0662(4) .09357(5) 1.057(2) .104(15) Uiso 1.00000
C9a .0416(5) .06708(10) 1.039(2) .20(3) Uiso 1.00000
C10a .02665(2) .09869(5) 1.2077(2) .21(3) Uiso 1.00000
C2b .27672(18) .2629(8) .188(3) .089(14) Uiso 1.00000
C3b .2895(5) .26955(12) .429(2) .118(17) Uiso 1.00000
C4b .3149(4) .25383(4) .3795(17) .079(13) Uiso 1.00000
C5b .3304(4) .27059(8) .5930(17) .058(11) Uiso 1.00000
C6b .3542(4) .24838(4) .5609(16) .056(11) Uiso 1.00000
C7b .3696(4) .26984(4) .767(2) .104(15) Uiso 1.00000
C8b .3944(4) .24753(4) .749(2) .129(18) Uiso 1.00000
C9b .4089(4) .26926(7) .956(2) .095(15) Uiso 1.00000
C10b .4327(4) .24288(5) .948(2) .102(16) Uiso 1.00000
C11b .4472(5) .26806(4) 1.150(2) .14(2) Uiso 1.00000
C12b .47106(3) .24508(4) 1.11927(15) .27(4) Uiso 1.00000
C2c .3251(4) .11090(9) .817(3) .19(3) Uiso 1.00000
C3c .3391(4) .07022(11) .996(2) .102(15) Uiso 1.00000
C4c .3622(4) .10017(5) 1.032(3) .102(14) Uiso 1.00000
C5c .3754(4) .07134(6) 1.226(2) .119(17) Uiso 1.00000
C6c .3998(4) .09744(4) 1.245(2) .115(16) Uiso 1.00000
C7c .4133(4) .07067(11) 1.457(3) .121(18) Uiso 1.00000
C8c .4352(5) .10473(5) 1.498(3) .17(2) Uiso 1.00000
C9c .4498(5) .07185(15) 1.682(2) .23(3) Uiso 1.00000
C10c .47335(3) .09280(4) 1.65463(15) .26(4) Uiso 1.00000
H11 .23474 .08971 .04216 .10000 Uiso 1.00000
H12 .24032 .03214 .20340 .10000 Uiso 1.00000
H2 .27470 .09028 .14844 .10000 Uiso 1.00000
H31 .26010 .10077 .63219 .10000 Uiso 1.00000
H32 .26800 .03756 .52289 .10000 Uiso 1.00000
H21a .18958 .10844 .67929 .10000 Uiso 1.00000
H22a .17882 .15041 .47365 .10000 Uiso 1.00000
H31a .15197 .07757 .35762 .10000 Uiso 1.00000
H32a .16540 .02725 .51055 .10000 Uiso 1.00000
H41a .15320 .06534 .85903 .10000 Uiso 1.00000
H42a .14815 .12980 .74439 .10000 Uiso 1.00000
H51a .11509 .08942 .54228 .10000 Uiso 1.00000
H52a .11978 .02670 .67279 .10000 Uiso 1.00000
H61a .11275 .07322 1.04279 .10000 Uiso 1.00000
H62a .10648 .13389 .90382 .10000 Uiso 1.00000
H71a .07505 .08317 .70999 .10000 Uiso 1.00000
H72a .08067 .02555 .87086 .10000 Uiso 1.00000
H81a .07310 .08336 1.21256 .10000 Uiso 1.00000
H82a .06518 .13722 1.04102 .10000 Uiso 1.00000
H91a .03540 .07213 .87589 .10000 Uiso 1.00000
H92a .04206 .02436 1.07884 .10000 Uiso 1.00000
H101a .03301 .09361 1.36990 .10000 Uiso 1.00000
H102a .02635 .14138 1.16695 .10000 Uiso 1.00000
H103a .01046 .08252 1.20068 .10000 Uiso 1.00000
H21b .28630 .28191 .06294 .10000 Uiso 1.00000
H22b .26119 .28270 .19793 .10000 Uiso 1.00000
H31b .28822 .31080 .48724 .10000 Uiso 1.00000
H32b .28267 .24212 .54736 .10000 Uiso 1.00000
H41b .31619 .21067 .35024 .10000 Uiso 1.00000
H42b .32038 .27573 .23759 .10000 Uiso 1.00000
H51b .33092 .31429 .60848 .10000 Uiso 1.00000
H52b .32365 .25315 .73893 .10000 Uiso 1.00000
H61b .35398 .20450 .55836 .10000 Uiso 1.00000
H62b .36066 .26335 .40921 .10000 Uiso 1.00000
H71b .36987 .31373 .76564 .10000 Uiso 1.00000
H72b .36267 .25567 .91734 .10000 Uiso 1.00000
H81b .39429 .20364 .74934 .10000 Uiso 1.00000
H82b .40154 .26201 .59984 .10000 Uiso 1.00000
H91b .41020 .31299 .94882 .10000 Uiso 1.00000
H92b .40108 .25768 1.10639 .10000 Uiso 1.00000
H101b .43151 .19928 .96450 .10000 Uiso 1.00000
H102b .44025 .25267 .79462 .10000 Uiso 1.00000
H111b .44728 .31192 1.14353 .10000 Uiso 1.00000
H112b .44070 .25500 1.30471 .10000 Uiso 1.00000
H121b .47073 .20122 1.12508 .10000 Uiso 1.00000
H122b .47731 .25814 .96390 .10000 Uiso 1.00000
H123b .48129 .26030 1.24772 .10000 Uiso 1.00000
H21c .33527 .12094 .68082 .10000 Uiso 1.00000
H22c .32014 .14778 .89871 .10000 Uiso 1.00000
H31c .33049 .06694 1.14871 .10000 Uiso 1.00000
H32c .34138 .03017 .92835 .10000 Uiso 1.00000
H41c .37146 .09779 .88384 .10000 Uiso 1.00000
H42c .35946 .14228 1.07346 .10000 Uiso 1.00000
H51c .36696 .07733 1.37712 .10000 Uiso 1.00000
H52c .37673 .02837 1.19229 .10000 Uiso 1.00000
H61c .40858 .08910 1.09757 .10000 Uiso 1.00000
H62c .39846 .14085 1.26773 .10000 Uiso 1.00000
H71c .40331 .07249 1.60116 .10000 Uiso 1.00000
H72c .41728 .02884 1.42248 .10000 Uiso 1.00000
H81c .44422 .10802 1.34835 .10000 Uiso 1.00000
H82c .43135 .14489 1.55734 .10000 Uiso 1.00000
H91c .44399 .08066 1.84394 .10000 Uiso 1.00000
H92c .44910 .02858 1.65378 .10000 Uiso 1.00000
H101c .47890 .08406 1.49186 .10000 Uiso 1.00000
H102c .47378 .13614 1.68202 .10000 Uiso 1.00000
H103c .48371 .07274 1.77085 .10000 Uiso 1.00000

loop_
_atom_type_symbol
_atom_type_oxidation_number
_atom_type_number_in_cell
_atom_type_scat_source
C 0 280 'Int. Tables Vol IV Tables 2.2B and 2.3.1'
H 0 528 'Int. Tables Vol IV Tables 2.2B and 2.3.1'
O 0 48 'Int. Tables Vol IV Tables 2.2B and 2.3.1'

loop_
_geom_angle_atom_site_label_1
_geom_angle_atom_site_label_2
_geom_angle_atom_site_label_3
_geom_angle
_geom_angle_publ_flag
O1a C1 C2 107.8(13) yes
O1b C2 C1 112.0(16) yes
O1b C2 C3 103.5(15) yes
C1 C2 C3 110.3(15) yes
O1c C3 C2 107.1(15) yes
C1a O1a C1 119(2) yes
O2a C1a O1a 120(2) yes
O2a C1a C2a 121.4(18) yes
O1a C1a C2a 118(2) yes
C3a C2a C1a 106.0(11) yes
C4a C3a C2a 104.5(10) yes
C3a C4a C5a 111.3(11) yes
C6a C5a C4a 112.4(11) yes
C5a C6a C7a 110.7(11) yes
C8a C7a C6a 110.4(11) yes
C7a C8a C9a 109.5(11) yes
C10a C9a C8a 107.3(8) yes
C1b O1b C2 115.7(19) yes
O2b C1b O1b 126(2) yes
O2b C1b C2b 120(2) yes
O1b C1b C2b 114(2) yes
C1b C2b C3b 110.8(15) yes
C4b C3b C2b 105.4(11) yes
C3b C4b C5b 110.3(11) yes
C6b C5b C4b 110.5(10) yes
C5b C6b C7b 109.2(10) yes
C8b C7b C6b 112.4(11) yes
C7b C8b C9b 110.6(11) yes
C10b C9b C8b 110.0(11) yes
C9b C10b C11b 108.8(11) yes
C12b C11b C10b 106.3(10) yes
C1c O1c C3 116.3(18) yes
O2c C1c O1c 120(2) yes
O2c C1c C2c 122(2) yes
O1c C1c C2c 117(2) yes
C1c C2c C3c 108.9(13) yes
C4c C3c C2c 105.5(10) yes
C5c C4c C3c 110.5(11) yes
C4c C5c C6c 110.5(11) yes
C5c C6c C7c 111.2(11) yes
C8c C7c C6c 109.6(11) yes
C7c C8c C9c 108.2(11) yes
C10c C9c C8c 105.9(11) yes
H11 C1 H12 109.4(7) ?
H11 C1 O1a 110(2) ?
H11 C1 C2 110.0(16) ?
H12 C1 O1a 109.8(16) ?
H12 C1 C2 110(2) ?
H2 C2 C1 110.3(18) ?
H2 C2 O1b 110(2) ?
H2 C2 C3 110.3(18) ?
H31 C3 H32 109.5(15) ?
H31 C3 O1c 110.0(14) ?
H31 C3 C2 110.1(14) ?
H32 C3 O1c 110.0(15) ?
H32 C3 C2 110.1(15) ?
H21a C2a H22a 109.5(7) ?
H21a C2a C3a 110.2(12) ?
H21a C2a C1a 110(2) ?
H22a C2a C3a 110(2) ?
H22a C2a C1a 110.4(16) ?
H32a C3a H31a 109.4(9) ?
H32a C3a C4a 110.7(9) ?
H32a C3a C2a 110.8(17) ?
H31a C3a C4a 110.7(16) ?
H31a C3a C2a 110.7(10) ?
H41a C4a H42a 109.5(11) ?
H41a C4a C3a 109.0(15) ?
H41a C4a C5a 109.0(12) ?
H42a C4a C3a 109.0(11) ?
H42a C4a C5a 109.0(15) ?
H51a C5a H52a 109.5(11) ?
H51a C5a C6a 108.7(16) ?
H51a C5a C4a 108.7(13) ?
H52a C5a C6a 108.7(12) ?
H52a C5a C4a 108.7(16) ?
H62a C6a H61a 109.5(11) ?
H62a C6a C5a 109.2(12) ?
H62a C6a C7a 109.2(17) ?
H61a C6a C5a 109.2(17) ?
H61a C6a C7a 109.1(13) ?
H71a C7a H72a 109.5(11) ?
H71a C7a C8a 109.2(17) ?
H71a C7a C6a 109.3(14) ?
H72a C7a C8a 109.2(13) ?
H72a C7a C6a 109.3(18) ?
H81a C8a H82a 109.5(10) ?
H81a C8a C7a 109.5(18) ?
H81a C8a C9a 109.4(13) ?
H82a C8a C7a 109.5(12) ?
H82a C8a C9a 109.4(18) ?
H91a C9a H92a 109.5(11) ?
H91a C9a C10a 110(2) ?
H91a C9a C8a 110.0(16) ?
H92a C9a C10a 110.0(15) ?
H92a C9a C8a 110(2) ?
H102a C10a H103a 109.47(10) ?
H102a C10a H101a 109.45(11) ?
H102a C10a C9a 109.5(3) ?
H103a C10a H101a 109.46(11) ?
H103a C10a C9a 109.5(9) ?
H101a C10a C9a 109.5(8) ?
H22b C2b H21b 109.5(17) ?
H22b C2b C1b 109.2(16) ?
H22b C2b C3b 109.1(16) ?
H21b C2b C1b 109.2(18) ?
H21b C2b C3b 109.1(13) ?
H31b C3b H32b 109.5(14) ?
H31b C3b C4b 110.4(18) ?
H31b C3b C2b 110.6(14) ?
H32b C3b C4b 110.4(13) ?
H32b C3b C2b 110.5(17) ?
H41b C4b H42b 109.5(11) ?
H41b C4b C3b 109.3(16) ?
H41b C4b C5b 109.2(12) ?
H42b C4b C3b 109.3(13) ?
H42b C4b C5b 109.2(15) ?
H52b C5b H51b 109.4(10) ?
H52b C5b C6b 109.2(11) ?
H52b C5b C4b 109.3(15) ?
H51b C5b C6b 109.2(16) ?
H51b C5b C4b 109.2(10) ?
H62b C6b H61b 109.5(9) ?
H62b C6b C5b 109.6(11) ?
H62b C6b C7b 109.5(15) ?
H61b C6b C5b 109.6(15) ?
H61b C6b C7b 109.5(10) ?
H71b C7b H72b 109.5(11) ?
H71b C7b C8b 108.7(17) ?
H71b C7b C6b 108.8(12) ?
H72b C7b C8b 108.7(13) ?
H72b C7b C6b 108.7(17) ?
H81b C8b H82b 109.5(12) ?
H81b C8b C7b 109.2(18) ?
H81b C8b C9b 109.2(12) ?
H82b C8b C7b 109.2(13) ?
H82b C8b C9b 109.1(17) ?
H91b C9b H92b 109.5(11) ?
H91b C9b C10b 109.3(17) ?
H91b C9b C8b 109.4(11) ?
H92b C9b C10b 109.3(12) ?
H92b C9b C8b 109.3(17) ?
H102b C10b H101b 109.5(10) ?
H102b C10b C9b 109.6(12) ?
H102b C10b C11b 109.6(17) ?
H101b C10b C9b 109.6(18) ?
H101b C10b C11b 109.6(12) ?
H112b C11b H111b 109.5(11) ?
H112b C11b C12b 110.3(14) ?
H112b C11b C10b 110.2(18) ?
H111b C11b C12b 110(2) ?
H111b C11b C10b 110.2(13) ?
H121b C12b H122b 109.46(9) ?
H121b C12b H123b 109.46(11) ?
H121b C12b C11b 109.5(4) ?
H122b C12b H123b 109.46(14) ?
H122b C12b C11b 109.5(4) ?
H123b C12b C11b 109.5(5) ?
H21c C2c H22c 109.5(8) ?
H21c C2c C1c 109.7(17) ?
H21c C2c C3c 109.6(19) ?
H22c C2c C1c 110(2) ?
H22c C2c C3c 109.6(15) ?
H31c C3c H32c 109.5(9) ?
H31c C3c C4c 110.5(13) ?
H31c C3c C2c 110.5(18) ?
H32c C3c C4c 110.4(18) ?
H32c C3c C2c 110.5(12) ?
H41c C4c H42c 109.5(10) ?
H41c C4c C5c 109.2(18) ?
H41c C4c C3c 109.3(13) ?
H42c C4c C5c 109.2(12) ?
H42c C4c C3c 109.2(18) ?
H52c C5c H51c 109.5(11) ?
H52c C5c C4c 109.2(13) ?
H52c C5c C6c 109.2(18) ?
H51c C5c C4c 109.2(18) ?
H51c C5c C6c 109.2(14) ?
H61c C6c H62c 109.5(12) ?
H61c C6c C5c 109.0(13) ?
H61c C6c C7c 109.1(17) ?
H62c C6c C5c 109.1(17) ?
H62c C6c C7c 109.0(12) ?
H72c C7c H71c 109.5(11) ?
H72c C7c C8c 109.4(19) ?
H72c C7c C6c 109.4(13) ?
H71c C7c C8c 109.4(13) ?
H71c C7c C6c 109.4(18) ?
H82c C8c H81c 109.5(9) ?
H82c C8c C7c 110(2) ?
H82c C8c C9c 109.8(13) ?
H81c C8c C7c 109.8(14) ?
H81c C8c C9c 110(2) ?
H91c C9c H92c 109.5(12) ?
H91c C9c C10c 110.4(17) ?
H91c C9c C8c 110(2) ?
H92c C9c C10c 110(2) ?
H92c C9c C8c 110.3(16) ?
H101c C10c H102c 109.47(9) ?
H101c C10c H103c 109.47(14) ?
H101c C10c C9c 109.5(5) ?
H102c C10c H103c 109.48(11) ?
H102c C10c C9c 109.5(4) ?
H103c C10c C9c 109.5(5) ?

loop_
_geom_bond_atom_site_label_1
_geom_bond_atom_site_label_2
_geom_bond_distance
_geom_bond_publ_flag
C1 H11 1.000(10) ?
C1 H12 1.000(2) ?
C1 O1a 1.38(3) yes
C1 C2 1.50(3) yes
C2 H2 1.00(2) ?
C2 O1b 1.51(3) yes
C2 C3 1.52(3) ?
C3 H31 1.000(16) ?
C3 H32 1.000(3) ?
C3 O1c 1.38(3) yes
O1a C1a 1.33(3) yes
C1a O2a 1.24(4) yes
C1a C2a 1.59(3) yes
C2a H21a 1.000(14) ?
C2a H22a 1.000(8) ?
C2a C3a 1.55(3) yes
C3a H32a 1.000(7) ?
C3a H31a 1.000(15) ?
C3a C4a 1.51(2) yes
C4a H41a 1.000(12) ?
C4a H42a 1.000(2) ?
C4a C5a 1.53(3) yes
C5a H51a 1.000(12) ?
C5a H52a 1.000(2) ?
C5a C6a 1.52(2) yes
C6a H62a .9999(12) ?
C6a H61a 1.000(13) ?
C6a C7a 1.52(3) yes
C7a H71a 1.000(13) ?
C7a H72a 1.0000(16) ?
C7a C8a 1.49(2) yes
C8a H81a 1.000(14) ?
C8a H82a 1.000(2) ?
C8a C9a 1.54(4) yes
C9a H91a 1.000(15) ?
C9a H92a 1.000(4) ?
C9a C10a 1.48(2) yes
O1b C1b 1.34(3) yes
C1b O2b 1.20(4) yes
C1b C2b 1.53(3) yes
C10a H102a .9999(11) ?
C10a H103a 1.0000(11) ?
C10a H101a 1.0001(12) ?
C2b H22b 1.000(13) ?
C2b H21b 1.000(17) ?
C2b C3b 1.56(2) yes
C3b H31b 1.000(5) ?
C3b H32b 1.000(13) ?
C3b C4b 1.53(3) yes
C4b H41b 1.000(3) ?
C4b H42b 1.000(11) ?
C4b C5b 1.55(2) yes
C5b H52b 1.000(12) ?
C5b H51b 1.000(2) ?
C5b C6b 1.47(3) yes
C6b H62b 1.000(11) ?
C6b H61b 1.0000(11) ?
C6b C7b 1.55(2) yes
C7b H71b 1.0000(11) ?
C7b H72b 1.000(14) ?
C7b C8b 1.51(3) yes
C8b H81b .9998(10) ?
C8b H82b 1.000(15) ?
C8b C9b 1.53(2) yes
C9b H91b 1.000(2) ?
C9b H92b 1.000(15) ?
C9b C10b 1.49(3) yes
C10b H102b 1.000(15) ?
C10b H101b 1.000(2) ?
C10b C11b 1.53(2) yes
C11b H112b 1.000(14) ?
C11b H111b 1.0001(11) ?
C11b C12b 1.48(3) yes
C12b H121b 1.0000(10) ?
C12b H122b 1.0001(10) ?
C12b H123b 1.0001(11) ?
O1c C1c 1.31(3) yes
C1c O2c 1.24(4) yes
C1c C2c 1.56(3) yes
C2c H21c 1.00(2) ?
C2c H22c 1.000(11) ?
C2c C3c 1.59(2) yes
C3c H31c 1.000(16) ?
C3c H32c 1.000(6) ?
C3c C4c 1.51(3) yes
C4c H41c 1.000(17) ?
C4c H42c 1.000(5) ?
C4c C5c 1.49(2) yes
C5c H52c 1.000(3) ?
C5c H51c 1.000(17) ?
C5c C6c 1.52(3) yes
C6c H61c 1.000(17) ?
C6c H62c 1.000(3) ?
C6c C7c 1.56(2) yes
C7c H72c 1.000(7) ?
C7c H71c 1.000(19) ?
C7c C8c 1.50(3) yes
C8c H82c 1.000(8) ?
C8c H81c 1.000(19) ?
C8c C9c 1.54(3) yes
C9c H91c 1.000(15) ?
C9c H92c 1.000(4) ?
C9c C10c 1.44(3) yes
C10c H101c 1.0000(9) ?
C10c H102c 1.0000(9) ?
C10c H103c 1.0000(12) ?

loop_
_geom_contact_atom_site_label_1
_geom_contact_atom_site_label_2
_geom_contact_distance
_geom_contact_site_symmetry_1
_geom_contact_site_symmetry_2
H11 H12 1.63260(6) . .
H61c H62c 1.63261(6) . .
H61b H62b 1.63276(6) . .
H31a H32a 1.63276(5) . .
H61a H62a 1.63278(6) . .
H21b H22b 1.63279(4) . .
H91a H92a 1.63279(8) . .
H41b H42b 1.63282(6) . .
H101a H102a 1.63282(8) . .
H91c H92c 1.63283(7) . .
H81b H82b 1.63284(6) . .
H51b H52b 1.63286(6) . .
H51a H52a 1.63287(6) . .
H51c H52c 1.63287(7) . .
H101a H103a 1.63289(5) . .
H71a H72a 1.63290(6) . .
H71c H72c 1.63292(6) . .
H102a H103a 1.63292(5) . .
H31 H32 1.63294(6) . .
H81a H82a 1.63296(7) . .
H121b H123b 1.63297(6) . .
H101b H102b 1.63298(6) . .
H121b H122b 1.63299(6) . .
H31c H32c 1.63299(9) . .
H101c H102c 1.63299(7) . .
H71b H72b 1.63301(6) . .
H122b H123b 1.63303(14) . .
H91b H92b 1.63303(6) . .
H101c H103c 1.63305(14) . .
H41a H42a 1.63307(6) . .
H111b H112b 1.63309(6) . .
H102c H103c 1.63311(6) . .
H31b H32b 1.63313(7) . .
H41c H42c 1.63317(7) . .
H81c H82c 1.63318(8) . .
H21a H22a 1.63320(8) . .
H21c H22c 1.63328(8) . .
O1a H12 1.96(2) . .
O1a H11 1.96(2) . .
O1c H32 1.961(17) . .
O1c H31 1.961(17) . .
C9c H102c 2.01(2) . .
C9c H103c 2.01(3) . .
C9c H101c 2.01(3) . .
C10c H91c 2.0187(14) . .
C10c H92c 2.0190(13) . .
C6b H52b 2.03(2) . .
C6b H51b 2.028(14) . .
C5b H62b 2.03(2) . .
C5b H61b 2.033(15) . .
C11b H122b 2.04(2) . .
C11b H121b 2.040(18) . .
C11b H123b 2.04(3) . .
C9a H102a 2.040(14) . .
C9a H101a 2.040(13) . .
C9a H103a 2.04(3) . .
C10a H91a 2.0464(12) . .
C10a H92a 2.0464(11) . .
C12b H111b 2.0489(12) . .
C12b H112b 2.0492(14) . .
C5c H41c 2.050(14) . .
C4c H52c 2.050(11) . .
C4c H51c 2.050(14) . .
C5c H42c 2.050(13) . .
C10b H91b 2.052(15) . .
C10b H92b 2.05(2) . .
C8a H71a 2.053(12) . .
C8a H72a 2.053(11) . .
C9b H102b 2.06(2) . .
C7a H82a 2.056(13) . .
C7a H81a 2.057(12) . .
C9b H101b 2.057(15) . .
C8c H72c 2.059(13) . .
C8c H71c 2.06(2) . .
C7c H82c 2.063(13) . .
C7c H81c 2.06(2) . .
C3c H42c 2.063(14) . .
C3c H41c 2.06(2) . .
C8b H71b 2.065(17) . .
C8b H72b 2.07(2) . .
C2 H11 2.07(2) . .
C2 H12 2.07(2) . .
C3a H42a 2.069(11) . .
C3a H41a 2.069(12) . .
C6a H51a 2.070(12) . .
C6a H52a 2.070(11) . .
C7b H81b 2.071(17) . .
C7b H82b 2.07(2) . .
C1 H2 2.07(2) . .
C5a H62a 2.075(11) . .
C5a H61a 2.075(11) . .
C5c H61c 2.08(2) . .
C5c H62c 2.076(16) . .
C6c H52c 2.078(15) . .
C6c H51c 2.08(2) . .
C4c H32c 2.078(14) . .
C4c H31c 2.08(2) . .
C7a H61a 2.08(2) . .
C7a H62a 2.079(18) . .
C9b H81b 2.080(12) . .
C9b H82b 2.080(13) . .
C6a H72a 2.080(17) . .
C6a H71a 2.08(2) . .
O1b H2 2.081(19) . .
C1b H21b 2.08(2) . .
C1b H22b 2.08(2) . .
C8b H92b 2.082(13) . .
C8b H91b 2.082(13) . .
C4a H52a 2.083(17) . .
C4a H51a 2.08(2) . .
C2 H31 2.08(2) . .
C2 H32 2.08(2) . .
C3b H42b 2.09(2) . .
C3b H41b 2.09(2) . .
C5a H42a 2.086(18) . .
C5a H41a 2.09(2) . .
C3 H2 2.088(17) . .
C4a H32a 2.089(13) . .
C4a H31a 2.089(11) . .
C6b H72b 2.094(10) . .
C9a H81a 2.09(3) . .
C6b H71b 2.094(11) . .
C9a H82a 2.09(2) . .
C11b H101b 2.095(13) . .
C11b H102b 2.095(12) . .
C9c H81c 2.097(12) . .
C9c H82c 2.097(16) . .
C4b H31b 2.099(18) . .
C4b H32b 2.10(2) . .
C8a H91a 2.10(2) . .
C8a H92a 2.101(16) . .
C10b H112b 2.102(13) . .
C10b H111b 2.102(11) . .
C7b H61b 2.103(12) . .
C8c H92c 2.103(12) . .
C7b H62b 2.103(12) . .
C8c H91c 2.104(16) . .
C5b H41b 2.107(11) . .
C5b H42b 2.107(11) . .
C4b H51b 2.108(12) . .
C4b H52b 2.108(11) . .
C3b H22b 2.11(2) . .
C3b H21b 2.109(13) . .
C7c H62c 2.109(13) . .
C7c H61c 2.109(16) . .
C3a H22a 2.112(11) . .
C3a H21a 2.112(17) . .
C6c H72c 2.114(13) . .
C6c H71c 2.114(14) . .
C1c H22c 2.12(3) . .
C1c H21c 2.12(3) . .
C2a H32a 2.118(13) . .
C2a H31a 2.12(2) . .
C2b H32b 2.13(2) . .
C2b H31b 2.126(18) . .
C3c H22c 2.147(13) . .
C3c H21c 2.148(11) . .
C1a H21a 2.15(2) . .
C1a H22a 2.15(3) . .
C2c H32c 2.158(12) . .
C2c H31c 2.159(16) . .
H21b H42b 2.19806(5) . .
O1c O2c 2.20(3) . .
H81c H101c 2.21877(4) . .
O1a O2a 2.23(3) . .
H72c H92c 2.25078(7) . .
H22a H42b 2.25672(10) 5_554 2_665
O1b O2b 2.27(3) . .
H32a H41a 2.27610(15) . .
C3 C1c 2.28(3) . .
H61b H21c 2.29392(7) . .
H22a H51b 2.29837(17) 5_554 2_664
H52b H61b 2.30530(5) . .
H82c H91c 2.30890(11) . .
H42c H51c 2.31620(12) . .
H91c H102c 2.31681(5) . .
H71c H82c 2.31744(6) . .
H92c H101c 2.31746(5) . .
H71a H82a 2.32182(14) . .
H91c H103c 2.32330(4) . .
H92c H103c 2.32377(4) . .
C2 O1a 2.33(3) . .
H32c H41c 2.32733(5) . .
C2 O1c 2.33(3) . .
O2c H2 2.33(2) 5_554 5
O2b H2 2.34(2) . .
H102b H122b 2.33790(5) . .
H92b H101b 2.33914(5) . .
H32b H41b 2.33923(6) . .
C1 C1a 2.34(3) . .
H82a H102a 2.34187(4) . .
H91a H102a 2.34645(11) . .
H92a H101a 2.34648(11) . .
H51a H62a 2.34708(16) . .
H111b H122b 2.34849(5) . .
H112b H121b 2.34881(5) . .
O2b H22c 2.35(3) 5_554 5_553
H92a H103a 2.35025(4) . .
H61a H72a 2.35027(5) . .
H91a H103a 2.35030(13) . .
H22b H31b 2.35134(10) . .
H111b H123b 2.35421(4) . .
H52c H61c 2.35432(4) . .
H112b H123b 2.35452(4) . .
H82b H91b 2.35480(15) . .
H51b H62b 2.35487(6) . .
H81a H92a 2.35728(5) . .
H61c H72c 2.35748(13) . .
H22a H31a 2.35864(6) . .
H41a H52a 2.36107(5) . .
H71b H82b 2.36236(5) . .
H42b H51b 2.36605(17) . .
O2c H32 2.37(2) . .
H72b H81b 2.36853(5) . .
O2b C2b 2.37(3) . .
H11 H2 2.37073(4) . .
H91b H102b 2.37284(5) . .
H101b H112b 2.37536(14) . .
C8c C10c 2.38(2) . .
C3 O1b 2.38(2) . .
H31a H51a 2.37804(5) . .
H41c H52c 2.38287(12) . .
H32a H41a 2.38416(9) 5_554 8_554
H22a H42a 2.38608(9) . .
H72a H81a 2.38951(14) . .
H62b H71b 2.39092(15) . .
H52a H61a 2.39277(16) . .
H12 H2 2.39622(4) . .
H51c H62c 2.39749(5) . .
H91b H111b 2.39890(6) . .
H42a H51a 2.40161(6) . .
H22c H31c 2.40244(10) . .
H61b H72b 2.40553(15) . .
H51b H71b 2.40737(5) . .
H81b H92b 2.40866(15) . .
C10b C12b 2.41(2) . .
H62a H71a 2.40941(6) . .
O1b C2b 2.41(3) . .
H72c H81c 2.41262(6) . .
C2 C1b 2.42(3) . .
H12 H32 2.41799(12) . .
C2a C4a 2.42(3) . .
C2a H42a 2.42(2) . .
C8a C10a 2.43(2) . .
H31c H42c 2.42730(6) . .
H52a H61a 2.42764(10) 5_554 8_554
H101b H121b 2.42923(5) . .
H21c H41c 2.43398(6) . .
H102b H111b 2.43574(15) . .
C10c H81c 2.4402(12) . .
H51c H71c 2.44732(7) . .
H82a H91a 2.44987(5) . .
O2c C2c 2.45(3) . .
H72b H92b 2.45266(5) . .
H41b H52b 2.45328(18) . .
O1c C2c 2.45(3) . .
H21a H42a 2.45453(4) . .
C5b C7b 2.45(3) . .
C2b C4b 2.45(3) . .
C7c C9c 2.46(3) . .
H52b H72b 2.45917(5) . .
O2b H21b 2.46(2) . .
H41c H61c 2.46060(6) . .
O1c H2 2.46(2) . .
C9b C11b 2.46(3) . .
C3c C5c 2.46(3) . .
H31b H42b 2.46233(8) . .
H81b H101b 2.46400(6) . .
C1b H2 2.46(2) . .
O1b H31 2.47(2) . .
C2c C4c 2.47(3) . .
H22c H42c 2.46874(5) . .
O2a C2a 2.47(3) . .
H12 H32 2.46980(6) 5_554 8_554
H62c H71c 2.47147(14) . .
C8b C10b 2.47(3) . .
H41b H61b 2.47463(6) . .
H31c H51c 2.47483(7) . .
C7a C9a 2.48(4) . .
H71a H91a 2.47583(5) . .
C4c C6c 2.48(3) . .
C1 C3 2.48(3) . .
H2 H32 2.47731(16) . .
O2c H32 2.48(2) 5_554 8
C6a C8a 2.48(3) . .
H81a H101a 2.47900(5) . .
C4b C6b 2.48(3) . .
H61a H81a 2.48233(5) . .
H82b H102b 2.49109(6) . .
H51a H71a 2.49166(5) . .
C1 O1b 2.50(2) . .
H42c H62c 2.49619(6) . .
H62a H82a 2.49626(4) . .
C6c C8c 2.50(3) . .
C7b C9b 2.50(3) . .
H61c H91c 2.50019(8) 5_554 5_553
H101c H103c 2.50037(6) 5_554 7_654
C1c H32 2.50(3) . .
O1a C2a 2.50(3) . .
C1a C3a 2.50(3) . .
H41c H71c 2.50256(9) 5_554 5_553
C5a C7a 2.50(3) . .
H21a H32a 2.50389(7) . .
O2a H11 2.51(2) . .
H21b H31b 2.5066(2) . .
H62c H82c 2.50770(10) . .
H52a H72a 2.51126(6) . .
C4a H21a 2.51(2) . .
H72a H92a 2.51201(6) . .
H31a H42a 2.51297(17) . .
H22b H32b 2.51641(14) . .
C3a C5a 2.52(3) . .
C4b H21b 2.520(17) . .
H21a H41a 2.52362(5) . .
H42b H62b 2.52451(5) . .
H32c H52c 2.52475(8) . .
H81c H92c 2.52561(12) . .
H21c H32c 2.52718(10) . .
C7c H92c 2.53(2) . .
C3b C5b 2.53(3) . .
H61c H81c 2.53110(8) . .
C2b H42b 2.537(11) . .
C4a C6a 2.54(3) . .
H71b H91b 2.53794(5) . .
C1b C3b 2.54(3) . .
H92b H112b 2.53873(6) . .
C5c C7c 2.54(3) . .
H82c H102c 2.54322(4) . .
O1b H32b 2.54(2) . .
C6b C8b 2.54(3) . .
H31b H51b 2.54596(4) . .
C8c H102c 2.55(2) . .
C8c H101c 2.55(3) . .
H41a H61a 2.55195(5) . .
C3 O2c 2.55(3) . .
H61b H81b 2.55534(5) . .
C2c H42c 2.56(2) . .
H42a H62a 2.55849(5) . .
C10a H82a 2.5606(12) . .
C12b H102b 2.5635(12) . .
C1a H11 2.56(2) . .
C1c C3c 2.57(3) . .
C4c H21c 2.571(18) . .
H52b H22c 2.57516(10) . .
H22a H52b 2.57560(10) 5_554 2_664
C9c H72c 2.58(2) . .
H22a H21b 2.57682(5) 5_554 2_665
H62b H82b 2.58474(5) . .
C10b H122b 2.59(2) . .
C10b H121b 2.59(2) . .
C1c H31 2.59(2) . .
C5a H31a 2.591(18) . .
C1a H32a 2.59(2) . .
O1a H31 2.60(2) . .
C7b H51b 2.60(2) . .
H32b H52b 2.60373(5) . .
C1 H32 2.605(17) . .
C8a H102a 2.61(2) . .
C8a H101a 2.61(2) . .
C3c H52c 2.61(2) . .
C9a H72a 2.61(3) . .
C5c H31c 2.62(2) . .
C8c H62c 2.62(2) . .
O1c H21c 2.620(17) . .
C11b H91b 2.62(2) . .
C6c H41c 2.623(18) . .
C7a H91a 2.62(3) . .
H81c H102c 2.62600(12) . .
C6c H81c 2.63(2) . .
H101b H82c 2.62894(18) 5_554 5_553
C6a H81a 2.63(2) . .
C10b H81b 2.63(2) . .
C6b H41b 2.632(18) . .
C9b H111b 2.63(2) . .
C5b H72b 2.636(17) . .
C8a H62a 2.64(2) . .
C1 O2a 2.64(3) . .
C4b H62b 2.64(2) . .
H11 H31b 2.64041(9) 5_554 2_664
H82a H111b 2.64138(17) 5_554 2_664
C4c H62c 2.64(2) . .
C1a H12 2.64(2) . .
C8b H102b 2.64(3) . .
C1b H32b 2.65(3) . .
C12b H101b 2.6480(14) . .
C5b H71b 2.66(2) . .
O1a H21a 2.66(2) . .
C7a H52a 2.66(2) . .
H42a H62b 2.65746(10) 5_554 2_665
C5b H31b 2.66(2) . .
C5a H71a 2.66(2) . .
H62a H82b 2.66146(10) 5_554 2_665
C7b H92b 2.662(19) . .
C3b H52b 2.67(2) . .
C7b H52b 2.67(2) . .
C11b H92b 2.67(3) . .
H52c H72c 2.67019(7) . .
C5c H71c 2.670(19) . .
H122b H123b 2.67542(6) 5_554 7_654
H72a H81a 2.67549(10) 5_554 8_554
H21c H42c 2.67596(16) . .
C3 H12 2.676(17) . .
O1b H22b 2.677(18) . .
C9b H72b 2.68(2) . .
C3a H51a 2.68(2) . .
O2c H31 2.68(2) . .
O2a H32a 2.69(2) 5_554 8_554
C9b H71b 2.69(2) . .
C10a H81a 2.6876(12) . .
C1c H32c 2.69(3) . .
C8b H101b 2.69(2) . .
H21c H51c 2.69852(10) 5_554 5_553
C4c H61c 2.70(2) . .
C3c H51c 2.700(18) . .
C7c H51c 2.70(2) . .
C10b H82b 2.703(18) . .
C2c H41c 2.70(2) . .
C4a H61a 2.705(18) . .
C4b H61b 2.71(2) . .
C9a H71a 2.71(2) . .
H51a H91b 2.70784(8) 5_554 2_664
C9c H71c 2.71(3) . .
C6a H42a 2.71(2) . .
C6c H42c 2.71(2) . .
H42a H51b 2.71357(14) 5_554 2_665
C8a H61a 2.71(2) . .
O2b H32b 2.71(3) 5_554 5_553
C9b H112b 2.715(18) . .
C7a H51a 2.72(2) . .
H72c H92c 2.71729(8) 5_554 8_554
H22b H32b 2.71778(5) 5_554 2_664
H71c H91c 2.71888(7) . .
C2b H41b 2.719(14) . .
C6a H82a 2.72(2) . .
H21a H42b 2.72064(11) 5_554 2_665
C4a H22a 2.727(16) . .
O2a H12 2.73(2) . .
O2a H31a 2.73(2) . .
O2a H32a 2.73(2) . .
C3a H52a 2.732(18) . .
C7b H91b 2.73(2) . .
C2 O2b 2.73(3) . .
C6b H81b 2.735(18) . .
C5a H72a 2.74(2) . .
H71a H111b 2.73816(9) 5_554 2_664
H72b H42c 2.73822(11) . .
H81b H82c 2.74010(6) 5_554 5_553
H62a H71b 2.74032(14) 5_554 2_665
C10c H82c 2.7424(14) . .
C8b H61b 2.74(2) . .
C6b H82b 2.74(2) . .
O1b H11 2.75(2) . .
C6b H42b 2.746(16) . .
C7a H92a 2.75(2) . .
C5c H32c 2.75(2) . .
C4c H22c 2.75(2) . .
C6c H82c 2.757(18) . .
C7c H52c 2.76(2) . .
C6a H41a 2.76(2) . .
C8b H62b 2.76(2) . .
H11 H31 2.76233(17) 5_554 5_553
C4a H62a 2.76(2) . .
H62c H81c 2.76803(4) . .
C8c H61c 2.77(2) . .
C2a H41a 2.772(18) . .
H32c H52c 2.77480(7) 5_554 8_554
H32a H52a 2.77523(5) . .
C1 H31 2.779(13) . .
O1a O1b 2.78(3) . .
C3b H51b 2.78(2) . .
O2a C3a 2.79(3) . .
C1b H41b 2.79(3) . .
O2c H32c 2.79(2) . .
H102b H112b 2.7904(2) 5_554 5_553
O2c H31c 2.79(2) . .
H31c H32c 2.79652(11) 5_554 8
H91a H92a 2.79998(12) 5_554 8_554
O1b O1c 2.80(3) . .
H31c H52c 2.80552(5) . .
H72a H91a 2.80578(5) . .
C3 O1a 2.81(3) . .
H52c H71c 2.80624(8) 5_554 8_554
H62b H72b 2.8088(2) 5_554 5_553
H42a H42b 2.80963(8) 5_554 2_665
H82b H112b 2.80986(9) 5_554 5_553
O2b H31 2.81(3) 5_554 5_553
H82a H101a 2.81062(11) . .
C1a H31a 2.811(18) . .
H82b H92b 2.8118(2) 5_554 5_553
H31b H52b 2.81226(7) . .
H92b H62c 2.81998(11) . .
H82a H112b 2.82032(11) 5_554 2_664
C5c H72c 2.82(2) . .
H91a H103a 2.82369(5) . 3_554
H31a H52a 2.82381(10) . .
H102b H121b 2.82388(11) . .
H31a H71b 2.82455(10) 5_554 2_664
H71c H92c 2.82651(5) . .
C5b H32b 2.83(2) . .
C7c H91c 2.83(2) . .
O1c H22c 2.830(19) . .
H91c H101c 2.83467(13) . .
H92c H102c 2.83473(9) . .
H71a H81a 2.8348(2) 5_554 5_553
O2c C3c 2.84(3) . .
H41b H62b 2.83901(5) . .
H21a H31b 2.84292(11) 5_554 2_665
H62a H81a 2.84338(10) . .
H52b H62b 2.84382(11) . .
H51b H61b 2.84418(10) . .
H51a H71b 2.84521(11) 5_554 2_664
H102b H82c 2.84883(11) 5_554 5_553
H81b H41c 2.84909(9) . .
H41c H62c 2.85310(15) . .
H31a H41a 2.8537(2) 5_554 5_553
H102a H122b 2.85379(12) 5_554 2_665
H92a H102a 2.85862(11) . .
H91a H101a 2.8587(2) . .
H41c H51c 2.8591(2) . .
H42c H52c 2.85912(10) . .
H111b H121b 2.86049(10) . .
H112b H122b 2.86069(12) . .
H51b H72b 2.86281(10) . .
H72a H82a 2.86395(10) . .
H71a H81a 2.8641(3) . .
H32a H42a 2.86546(10) . .
C1c H31c 2.87(3) . .
H91b H101b 2.86595(10) . .
H92b H102b 2.86608(10) . .
C5b H22a 2.867(8) 5_554 2_665
H61c H71c 2.8680(2) 5_554 5_553
H72c H82c 2.86912(11) . .
H31a H41a 2.8697(2) . .
H71c H81c 2.86975(7) . .
H32c H51c 2.87003(9) 5_554 8_554
H51a H61a 2.8713(2) 5_554 5_553
H21b H41b 2.87260(9) . .
H71b H81b 2.87413(10) . .
H72b H82b 2.87450(10) . .
H81b H102b 2.87503(5) . .
H52a H62a 2.87682(11) . .
H51a H61a 2.8771(2) . .
H32c H42c 2.87806(10) . .
H52a H71a 2.87835(5) . .
H31a H61a 2.87871(10) 5_554 5_553
H101b H91c 2.87887(11) 5_554 5_553
H31c H41c 2.87980(8) . .
H52c H62c 2.88177(10) . .
H81a H91b 2.88180(10) 5_554 2_665
H51c H61c 2.88210(8) . .
H61a H71a 2.88440(11) . .
H62a H72a 2.88443(9) . .
O2a H41a 2.88(2) 5_554 5_553
H81b H91b 2.88619(10) . .
H82b H92b 2.8864(3) . .
H42a H52a 2.88642(9) . .
H41a H51a 2.88686(10) . .
H101a H111b 2.88759(10) 5_554 2_665
H2 H31 2.8890(2) . .
O1b H22b 2.89(2) 5_554 2_665
H101b H62c 2.88946(10) . .
H81c H91c 2.8902(2) . .
H82c H92c 2.89135(11) . .
H42b H52b 2.8919(2) 5_554 5_553
H62b H92b 2.89262(10) 5_554 5_553
H32b H42b 2.89459(10) . .
H31b H41b 2.89606(8) . .
H62b H72b 2.9012(3) . .
H82a H92a 2.90118(10) . .
H61b H71b 2.90130(10) . .
H81a H91a 2.90134(11) . .
H21b H52b 2.90240(11) 5_554 5_553
H121b H81c 2.90493(8) . .
C1c H2 2.90(3) 5_554 5
H102b H112b 2.9053(3) . .
H101b H111b 2.90580(10) . .
H41b H51b 2.90682(11) . .
H42b H52b 2.9069(2) . .
C5a H32a 2.91(2) . .
H62c H72c 2.90765(10) . .
H61c H71c 2.9083(2) . .
H61c H72c 2.90930(11) 5_554 8_554
O2b C1c 2.91(4) 5_554 5_553
H21b H32b 2.9112(2) . .
H82a H102b 2.91122(11) 5_554 2_665
C2a H42b 2.914(6) 5_554 2_665
H21a H31a 2.91649(11) . .
H22a H32a 2.91726(12) . .
H71a H91b 2.91976(11) 5_554 2_664
O2a H22a 2.92(3) . .
O1a H22a 2.92(2) . .
O2a H21a 2.92(3) 5_554 5_553
H91a H101a 2.9258(2) 5_554 5_553
O1b C3b 2.93(2) . .
O2c H22c 2.93(2) . .
H21a H21b 2.93152(10) 5_554 2_665
H121b H102c 2.9316(2) 5_554 5_553
H92b H111b 2.93213(5) . .
H71b H92b 2.93261(12) . .
H101b H61c 2.93361(10) . .
H41c H51c 2.9343(2) 5_554 5_553
H81c H91c 2.9392(2) 5_554 5_553
H112b H82c 2.94110(11) . .
H42a H61a 2.94507(9) . .
H82a H91b 2.94522(16) 5_554 2_665
H31 H22b 2.94637(11) 5_554 2_665
H21c H31c 2.9476(2) . .
H22c H32c 2.94849(11) . .
H101b H122b 2.94986(5) . .
H41b H22c 2.9522(2) 5_554 5_553
H52c H71c 2.95911(16) . .
H72c H91c 2.96166(9) 5_554 8_554
O2b H22b 2.97(3) 5_554 2_664
H92a H101a 2.98484(11) 5_554 8_554
H91b H112b 2.98550(12) . .
H41b H21c 2.98681(12) . .
H52b H71b 2.99343(5) . .
H72a H92a 2.99416(9) 5_554 8_554
O2b H22b 3.00(2) . .
H81a H102a 3.00106(5) . .
H82a H82b 3.00465(8) 5_554 2_665
H62a H62b 3.00595(8) 5_554 2_665
O1a H32 3.01(2) . .
H31a H51b 3.00774(11) 5_554 2_664
C2a H51b 3.014(11) 5_554 2_664
H62a H91b 3.0157(2) 5_554 2_664
H2 H32 3.02352(12) 5_554 8_554
H62a H92b 3.02643(12) 5_554 2_664
H72b H91b 3.02866(5) . .
H61b H22c 3.03246(11) . .
H61b H82b 3.03601(5) . .
O2b C2c 3.04(3) 5_554 5_553
H61a H71b 3.03950(11) 5_554 2_665
H82b H101b 3.05128(13) . .
H71c H72c 3.05278(12) 5_554 8
H62b H81b 3.05353(11) . .
H51c H52c 3.05537(12) 5_554 8
H92a H92a 3.0560(2) 5_554 8_554
H92a H92a 3.0560(2) 5_554 8
H51a H81a 3.05740(11) 5_554 5_553
H81b H42c 3.05833(10) . .
C2a H21b 3.059(16) 5_554 2_665
C1b C4b 3.06(4) . .
H91c H92c 3.06475(13) 5_554 8
H2 H31 3.0660(2) 5_554 5_553
H52a H72a 3.06709(9) 5_554 8_554
H42b H72b 3.06925(10) 5_554 5_553
H42c H61c 3.07029(5) . .
O2b O1c 3.07(3) 5_554 5_553
H72a H72a 3.0761(2) 5_554 8_554
H72a H72a 3.0761(2) 5_554 8
O1a H21b 3.08(2) 5_554 2_665
H52c H72c 3.07756(8) 5_554 8_554
C2c H61b 3.078(16) . .
H21b H32b 3.0798(2) 5_554 5_553
H82c H101c 3.08216(5) . .
H72c H91c 3.08252(17) . .
H51a H72a 3.08485(11) . .
H41c H52c 3.08931(12) 5_554 8_554
H103a H103a 3.0898(2) 5_554 7
H103a H103a 3.0898(2) 5_554 7_555
H61a H82a 3.09412(5) . .
H52a H52a 3.0963(2) 5_554 8_554
H52a H52a 3.0963(2) 5_554 8
H51c H72c 3.10191(5) . .
H71a H101a 3.10212(11) 5_554 5_553
H81b H62c 3.1025(2) 5_554 5_553
H52b H21c 3.10281(13) . .
H101b H81c 3.10368(15) . .
H32a H32a 3.1063(2) 5_554 8_554
H32a H32a 3.1063(2) 5_554 8
H42b H61b 3.11215(10) . .
H41a H62a 3.11227(5) . .
H12 H31 3.11362(17) . .
H91a H111b 3.11715(11) 5_554 2_664
O1a H31b 3.12(2) 5_554 2_664
O2b H41b 3.12(3) . .
O1c H41b 3.119(18) . .
H61b H42c 3.1197(2) 5_554 5_553
H52c H52c 3.1270(2) 5_554 8_554
H52c H52c 3.1270(2) 5_554 8
H71a H92a 3.12867(13) . .
H92c H92c 3.1309(2) 5_554 8
H92c H92c 3.1309(2) 5_554 8_554
H101a H103a 3.13553(11) 5_554 7
H72c H72c 3.1359(2) 5_554 8_554
H72c H72c 3.1359(2) 5_554 8
H32c H51c 3.13672(18) . .
H22a H71b 3.14213(6) 5_554 2_664
H81b H71c 3.14788(13) 5_554 5_553
C10b H82c 3.152(8) 5_554 5_553
H71a H72a 3.15735(13) 5_554 8_554
H22c H41c 3.15802(5) . .
H32c H32c 3.1617(2) 5_554 8
H32c H32c 3.1617(2) 5_554 8_554
H61b H51c 3.16440(12) 5_554 5_553
O1c H31c 3.165(18) 5_554 5_553
H102a H102b 3.16653(8) 5_554 2_665
C1b H22b 3.17(3) 5_554 2_664
C6b H21c 3.174(8) . .
H82b H82c 3.17847(10) 5_554 5_553
C11b H82a 3.180(10) 5_554 2_665
C3 O2c 3.18(2) 5_554 8_554
H71a H92a 3.18451(9) 5_554 8_554
H42a H71b 3.1869(2) 5_554 2_664
H31a H52a 3.18766(9) 5_554 8_554
O2c H21c 3.19(2) . .
H61c H82c 3.1901(2) . .
C6a H52a 3.193(8) 5_554 8
O1a H2 3.19(2) . .
H31a H32a 3.19415(13) 5_554 8_554
C1a H31b 3.20(3) 5_554 2_664
O2b H52b 3.20(2) 5_554 5_553
C4b H22a 3.198(7) 5_554 2_664
H12 H12 3.2019(2) 5_554 8
H12 H12 3.2019(2) 5_554 8_554
C1b H22c 3.21(3) 5_554 5_553
H122b H102c 3.21613(13) 5_554 5_553
H22a H72b 3.21656(7) 5_554 2_664
C3a H41a 3.217(6) 5_554 8_554
H61b H41c 3.21728(12) . .
H32a H51a 3.21994(5) . .
H41a H51b 3.22006(12) 5_554 2_665
C1 H32 3.228(13) 5_554 8_554
O2a H21a 3.23(3) . .
H21a H51b 3.23351(17) 5_554 2_665
H32b H51b 3.23826(6) . .
O1b H21b 3.239(19) . .
C5c H32c 3.240(16) 5_554 8
O2a H51b 3.24(2) 5_554 2_664
C1a H51b 3.24(3) 5_554 2_664
H2 H31c 3.24464(6) 5_554 5_553
H2 H22c 3.24564(7) 5_554 5_553
H101b H102c 3.24598(8) 5_554 5_553
C5b H42a 3.256(10) 5_554 2_664
C4a H32a 3.256(9) 5_554 8
H31a H41a 3.25660(14) 5_554 8_554
O1c O2c 3.26(3) 5_554 8_554
C9c H72c 3.259(19) 5_554 8
H12 H31 3.25915(12) 5_554 8_554
O1b H32 3.262(19) . .
H42a H72b 3.26536(13) 5_554 2_664
C8c H103c 3.27(2) . .
C1 H31b 3.266(13) 5_554 2_664
C2c H52b 3.273(3) . .
O2a H31b 3.27(3) 5_554 2_664
H61b H42c 3.2729(2) . .
H22a H41a 3.27615(14) . .
C3 H12 3.277(12) 5_554 8
C8a H111b 3.281(10) 5_554 2_664
H21c H31c 3.2818(2) 5_554 5_553
H102a H111b 3.2841(2) 5_554 2_665
H81b H62c 3.2892(2) . .
C1b H42b 3.29(3) . .
C2 O2c 3.29(3) 5_554 5_553
C10b H123b 3.29(2) . .
O1b H41b 3.30(2) . .
H102a H123b 3.30291(17) 5_554 2_664
O2b O2c 3.31(3) 5_554 5_553
C8a H103a 3.31(2) . .
C7b H62a 3.310(12) 5_554 2_664
C6b H42a 3.312(5) 5_554 2_664
H81c H92c 3.31526(13) 5_554 8_554
C4b H22b 3.32(2) . .
H32 H32 3.3220(2) 5_554 8_554
H32 H32 3.3220(2) 5_554 8
C10c H103c 3.3246(13) 5_554 7_654
H41b H42c 3.32757(8) 5_554 5_553
O2c H2 3.33(2) 5_554 8
C6a H71b 3.339(12) 5_554 2_665
C8b H82c 3.340(16) 5_554 5_553
H102b H102c 3.34067(10) 5_554 5_553
H11 H21a 3.34117(12) 5_554 5_553
C8b H62a 3.342(7) 5_554 2_664
C3b H21a 3.345(11) 5_554 2_664
H21b H31b 3.3455(3) 5_554 5_553
C3 H11 3.346(18) . .
C9a H92a 3.347(9) 5_554 8_554
C5b H22c 3.348(6) . .
C4b H21a 3.349(4) 5_554 2_664
O2c O2c 3.35(3) 5_554 8
O2c O2c 3.35(3) 5_554 8_554
C1b H11 3.35(3) . .
H82b H62c 3.35081(14) 5_554 5_553
C10c H101c 3.3514(14) 5_554 7_655
C6c H101b 3.355(14) . .
C8a H72a 3.355(8) 5_554 8
O1b H12 3.355(19) . .
O1b H21b 3.36(2) 5_554 2_665
H41a H52a 3.35629(10) 5_554 8
H62b H42c 3.35688(14) 5_554 5_553
C7c H52c 3.359(16) 5_554 8
C3c H32c 3.361(10) 5_554 8
H112b H81c 3.36394(15) . .
C9c H61c 3.37(2) 5_554 5
H61b H62c 3.36944(8) 5_554 5_553
C8a H91b 3.370(12) 5_554 2_665
O1c H32b 3.376(18) . .
O1b H31b 3.38(2) 5_554 2_664
H81b H61c 3.37850(14) . .
H51a H52a 3.39094(15) 5_554 8_554
C1b H31b 3.39(3) . .
O2b H11 3.39(2) . .
H11 H12 3.39564(14) 5_554 8_554
H42a H71b 3.3963(2) 5_554 2_665
C4c H81b 3.398(14) . .
C7a H111b 3.400(13) 5_554 2_664
H81c H103c 3.40099(15) . .
H103c H103c 3.4058(2) 5_554 7_655
H103c H103c 3.4058(2) 5_554 7_654
O2c H31c 3.41(2) 5_554 8_554
H22b H42b 3.40675(6) . .
C5a H61a 3.407(4) 5_554 8_554
C3 O2b 3.41(3) 5_554 5
C4a H51b 3.414(11) 5_554 2_665
C1 C1b 3.42(3) . .
H121b H101c 3.42145(14) . .
H51a H72a 3.42226(9) 5_554 8_554
C8c H101b 3.425(12) 5_554 5
C1a H21b 3.43(3) 5_554 2_665
C6c H91c 3.44(2) 5_554 5_553
C7b H42c 3.441(7) . .
H41b H22c 3.4437(3) . .
H101c H102c 3.44844(9) 5_554 7_654
C2b H22a 3.450(15) 5_554 2_664
C3 C1b 3.45(3) . .
H102a H123b 3.45127(7) 5_554 4_564
C1c O2c 3.46(4) 5_554 8_554
H61a H72a 3.45535(11) 5_554 8
O2b C3b 3.46(3) . .
C5b H21c 3.457(3) . .
H22b H22b 3.4606(2) 5_554 2_665
H22b H22b 3.4606(2) 5_554 2_664
C4c H71c 3.463(19) 5_554 5_553
H72b H22c 3.46511(8) . .
H62a H91b 3.4660(2) 5_554 2_665
H22a H31b 3.4681(2) 5_554 2_664
C7c H41c 3.47(2) 5_554 5
C3a H71b 3.470(12) 5_554 2_664
H101a H122b 3.47055(14) 5_554 2_665
H32a H52a 3.47256(10) 5_554 8_554
H11 H32 3.47262(11) 5_554 8_554
C9b H62c 3.473(7) . .
C12b H123b 3.4742(13) 5_554 7_654
C2 H32 3.48(2) 5_554 8_554
C4b H42a 3.480(15) 5_554 2_664
C9c H101b 3.481(11) 5_554 5
C2c H2 3.48(2) 5_554 5
C9b H62a 3.484(11) 5_554 2_665
C5a H91b 3.486(13) 5_554 2_664
O1a H22b 3.49(2) 5_554 2_665
C1b O1c 3.49(3) . .
C7c H72c 3.494(12) 5_554 8
C6a H91b 3.494(10) 5_554 2_664
C1b H32b 3.49(3) 5_554 5_553
C3b H22b 3.49(2) 5_554 2_665
H42b H22c 3.49587(14) 5_554 5_553
C5c H52c 3.497(11) 5_554 8
H102b H123b 3.49748(17) . .
H82a H103a 3.49765(6) . .
C7a H92a 3.499(17) 5_554 8_554
C1 H31 3.501(11) 5_554 5_553
C2b H32b 3.502(11) 5_554 2_664
H31 H32b 3.50432(13) . .
H121b H102c 3.5053(3) . .
C3a H51b 3.506(9) 5_554 2_664
H102a H111b 3.5077(2) 5_554 2_664
C7c H92c 3.510(16) 5_554 8_554
C1b H32b 3.51(3) 5_554 2_664
C2b H21a 3.512(16) 5_554 2_664
H11 H22b 3.51389(14) 5_554 2_664
C9b H82a 3.514(13) 5_554 2_664
C12b H102c 3.5191(9) 5_554 5_553
C7b H22a 3.52(2) 5_554 2_665
H121b H102c 3.52657(6) 5_554 7_654
O1b C2b 3.53(3) 5_554 2_665
C9c H92c 3.528(9) 5_554 8
H121b H91c 3.52998(11) 5_554 5_553
C2a H52b 3.535(7) 5_554 2_664
C9b H51a 3.535(9) 5_554 2_665
C5a H52a 3.535(8) 5_554 8
C2c H41b 3.536(14) . .
C10a H111b 3.5418(12) 5_554 2_665
H11 H32 3.54194(19) . .
C10a H103a 3.5426(12) 5_554 7
C10b H62c 3.546(15) . .
C7a H72a 3.550(8) 5_554 8_554
O2b H42b 3.55(2) . .
O1b H32b 3.55(2) 5_554 2_664
O2c H12 3.55(2) 5_554 8
C3b H11 3.554(11) 5_554 2_665
O2b C4b 3.55(3) . .
C2 C1c 3.56(3) . .
C8c H81b 3.556(18) 5_554 5
C2c H51c 3.56(2) 5_554 5_553
H92b H42c 3.55645(9) . .
C6c H72c 3.559(10) 5_554 8_554
H112b H62c 3.56076(9) . .
H101b H123b 3.56228(8) . .
H61c H92c 3.56295(9) 5_554 8_554
H41b H31c 3.56550(14) 5_554 5_553
C3c H52c 3.566(16) 5_554 8_554
H123b H123b 3.5656(2) 5_554 7_654
H123b H123b 3.5656(2) 5_554 7_655
C12b H122b 3.5658(14) 5_554 7_655
C9a H103a 3.57(3) . 3_554
C4a H71b 3.572(10) 5_554 2_664
C6b H22c 3.574(13) . .
C7a H52a 3.575(17) 5_554 8
H61c H82c 3.5758(2) 5_554 5_553
H121b H82c 3.57919(15) . .
C10a H122b 3.5804(11) 5_554 2_665
C10b H82a 3.584(8) 5_554 2_664
C3a H32a 3.586(10) 5_554 8_554
O2a C3a 3.59(3) 5_554 8_554
C2 C1a 3.59(3) . .
H22a H31b 3.5930(2) 5_554 2_665
H81a H103a 3.59407(6) . .
C6a H82b 3.595(5) 5_554 2_665
H101b H82c 3.5962(3) . .
C7a H72a 3.602(9) 5_554 8
C4c H72b 3.603(3) . .
O1a H12 3.61(2) 5_554 8
C10a H103a 3.6060(12) . 3_554
C4c H52c 3.608(9) 5_554 8_554
C8c H112b 3.610(5) . .
C7a H91b 3.612(8) 5_554 2_664
C5a H71b 3.612(8) 5_554 2_664
C9a H72a 3.61(2) 5_554 8
C4a H62b 3.614(4) 5_554 2_665
C9a H111b 3.616(9) 5_554 2_664
C7a H81a 3.617(4) 5_554 8_554
H81a H111b 3.61689(16) 5_554 2_665
C6b H62a 3.617(14) 5_554 2_664
C2 H31 3.62(2) 5_554 5_553
C1b H31b 3.62(3) 5_554 2_664
C10a H92a 3.6206(11) 5_554 8
H51a H92b 3.62332(15) 5_554 2_664
C7c H81b 3.624(10) 5_554 5
H62b H62c 3.62523(10) 5_554 5_553
C4c H61b 3.627(11) . .
H32c H51c 3.6279(2) 5_554 5_553
C3b H21b 3.628(13) 5_554 5
O1c H2 3.63(2) 5_554 5
C8b H42c 3.630(15) . .
H121b H103c 3.63198(14) 5_554 5_553
H82c H103c 3.63364(6) . .
H92c H101c 3.63524(12) 5_554 8
H72b H41c 3.63704(16) . .
H62a H111b 3.63792(7) 5_554 2_664
C11b H71a 3.638(10) 5_554 2_665
H41b H52b 3.6384(3) 5_554 5_553
C2a H31b 3.639(15) 5_554 2_665
C3a H32a 3.639(10) 5_554 8
H32b H22c 3.63905(11) . .
C3 H11 3.645(18) 5_554 5
C1 O2b 3.65(3) . .
C10c H121b 3.6471(9) 5_554 5
C5c H21c 3.648(19) 5_554 5
C1 O1c 3.65(3) . .
C3 H2 3.653(17) 5_554 5
O2b C3b 3.65(3) 5_554 5_553
C3b H22a 3.653(16) 5_554 2_664
C12b H102a 3.6535(9) 5_554 2_664
C4a H31a 3.654(10) 5_554 5
C7c C10c 3.66(2) . .
O2c H12 3.66(2) 5_554 5
C4a H42b 3.660(12) 5_554 2_665
C5a H72a 3.662(16) 5_554 8_554
C4b H22c 3.664(7) 5_554 5_553
C11b H82b 3.67(2) 5_554 5
C1c H31c 3.67(3) 5_554 8_554
C1b H31 3.67(3) 5_554 5_553
C1c H31c 3.67(3) 5_554 5_553
O1b C4b 3.67(3) . .
C4b H21c 3.671(9) . .
C8b H62c 3.672(9) 5_554 5_553
C8b H112b 3.67(2) 5_554 5_553
C8c H121b 3.674(17) . .
C5a H52a 3.675(8) 5_554 8_554
C7b H51a 3.677(8) 5_554 2_665
C7c H61c 3.680(16) 5_554 5
C3 C2c 3.68(3) . .
C4b H52b 3.682(10) 5_554 5_553
C2 O2c 3.69(3) 5_554 8_554
C8b H92b 3.688(12) 5_554 5_553
C2b H22b 3.689(17) 5_554 2_664
O2b H21c 3.69(3) 5_554 5_553
C9b H82b 3.692(12) 5_554 5
C5b H21b 3.693(17) 5_554 5
C6b H42c 3.693(7) 5_554 5_553
C1c H32 3.70(3) 5_554 8
C2b H32b 3.70(2) 5_554 5_553
C7b H42a 3.697(11) 5_554 2_665
C8b H82a 3.698(16) 5_554 2_664
O2b H32b 3.70(3) . .
C7b H62b 3.699(12) 5_554 5
C6b H72b 3.701(9) 5_554 5_553
C10b H112b 3.701(12) 5_554 5_553
C1c H2 3.70(3) . .
C8c H92c 3.702(10) 5_554 8_554
C1c H32c 3.70(3) 5_554 8_554
C3a H41a 3.705(12) 5_554 5_553
C1a O2a 3.71(4) 5_554 8
C11b H102b 3.707(12) 5_554 5
C5a H61a 3.708(11) 5_554 5_553
C1b H31 3.71(3) . .
C10b H102c 3.710(16) 5_554 5_553
C11b H101a 3.711(10) 5_554 2_664
O1a C3a 3.71(3) . .
C5c H71c 3.714(11) 5_554 8_554
C1a H32a 3.71(3) 5_554 8_554
C9a H92a 3.715(10) 5_554 8
C5b H42b 3.718(10) 5_554 5
C12b H81c 3.7179(11) . .
C6c H71c 3.718(14) 5_554 5_553
O2a C4a 3.72(3) 5_554 5_553
C2b H52b 3.721(15) 5_554 5_553
C6a H51a 3.723(11) 5_554 5
C9a H91a 3.724(7) 5_554 8
C9b C12b 3.73(2) . .
C7b H31a 3.726(8) 5_554 2_665
O1a C2b 3.73(3) 5_554 2_665
C6a H31a 3.731(19) 5_554 5
O2c H11 3.73(2) 5_554 5
C3c H31c 3.732(8) 5_554 8_554
C8c H101b 3.732(13) . .
C2a C5b 3.732(12) 5_554 2_664
C6c H81b 3.733(11) . .
C5c H72c 3.735(17) 5_554 8_554
C3 H22b 3.735(11) 5_554 2_665
C10a H91a 3.7357(12) 5_554 7
C8b H41c 3.736(9) . .
C6c H92b 3.736(3) . .
C7c H61c 3.736(4) 5_554 8
C6b H92b 3.739(17) 5_554 5_553
C3a H52a 3.739(15) 5_554 8_554
C2a C4b 3.744(9) 5_554 2_665
C7a C10a 3.74(2) . .
C3 H32b 3.748(4) . .
C11b H82c 3.751(10) . .
C8c H61c 3.757(18) 5_554 5
C2 H32b 3.76(2) . .
C8a H112b 3.757(5) 5_554 2_664
C7a H81a 3.758(11) 5_554 5_553
O1a H32a 3.76(2) . .
C1 H12 3.760(6) 5_554 8_554
C11b H102a 3.760(14) 5_554 2_664
O1c C3c 3.76(3) . .
C8a H71a 3.762(11) 5_554 5
C6c H81b 3.767(11) 5_554 5
C2b H31 3.770(16) 5_554 2_664
C10c H72c 3.7705(14) . .
C1 H12 3.771(6) 5_554 8
O1b H31b 3.772(19) . .
C2b H22b 3.772(17) 5_554 2_665
C9b H71a 3.773(7) 5_554 2_665
C8a H102b 3.774(5) 5_554 2_665
C4c H51c 3.777(14) 5_554 5_553
C9b H81a 3.778(8) 5_554 2_664
C8c H102b 3.780(7) 5_554 5
C7c H101c 3.78(2) . .
C9c H92c 3.781(10) 5_554 8_554
C2a H71b 3.78(2) 5_554 2_664
C2a C5a 3.78(3) . .
C5c H61b 3.783(11) 5_554 5
C1 C2a 3.78(3) . .
C8a H82b 3.784(12) 5_554 2_665
C9b H62b 3.784(19) 5_554 5
C3c H51c 3.785(11) 5_554 8_554
C2 C2b 3.79(3) . .
C1 O2c 3.79(3) 5_554 5_553
C5c H52c 3.793(11) 5_554 8_554
C1a C4a 3.80(3) . .
O1b H22b 3.80(2) 5_554 2_664
C6b H22a 3.798(12) 5_554 2_665
C10b H91c 3.799(5) 5_554 5_553
C4b H72b 3.799(18) 5_554 5_553
C8c H91c 3.800(16) 5_554 5_553
C6b H42c 3.802(7) . .
C5b H21a 3.803(9) 5_554 2_664
C5c H41c 3.803(14) 5_554 5
C7c H72c 3.804(13) 5_554 8_554
C1c H41b 3.81(3) . .
C3c C6c 3.81(3) . .
C7b C10b 3.81(3) . .
C5b C8b 3.81(3) . .
C2c C5c 3.82(3) . .
C9a H101a 3.817(5) 5_554 8_554
C3a H61a 3.818(17) 5_554 5_553
C1a H31 3.82(2) . .
C3b C6b 3.82(3) . .
C11b H81c 3.820(4) . .
C3c H2 3.82(2) 5_554 5
C5a C8a 3.82(3) . .
O2a H21a 3.82(3) 5_554 8_554
C8b C11b 3.82(3) . .
C1b H22b 3.82(3) 5_554 2_665
C2c H41b 3.825(15) 5_554 5
C4b H22c 3.830(8) . .
C4a H31a 3.831(3) 5_554 8
C8b H62c 3.831(9) . .
C1a H21a 3.83(2) 5_554 5_553
C6a C9a 3.83(4) . .
C1c C4c 3.84(3) . .
C6b C2c 3.839(16) . .
C1b C3b 3.84(4) 5_554 2_664
O2a C2a 3.84(3) 5_554 5_553
C10c H101b 3.8419(12) 5_554 5
C5c C8c 3.84(3) . .
C6a H62b 3.843(12) 5_554 2_665
C5a H32a 3.843(17) 5_554 8
C6c C9c 3.84(3) . .
C2a C2b 3.85(2) 5_554 2_665
C2b C5b 3.85(2) . .
C4b C7b 3.85(3) . .
C2 H22b 3.85(2) 5_554 2_665
C1b H52b 3.85(3) 5_554 5_553
C4c H61b 3.853(12) 5_554 5
C9b H82c 3.854(11) 5_554 5_553
O1c H12 3.860(18) . .
C6a H92b 3.860(5) 5_554 2_664
O1b C3b 3.86(3) 5_554 2_664
O1c H32c 3.861(18) . .
C10b H61c 3.862(9) . .
C4c C7c 3.86(3) . .
O2a H41a 3.87(2) 5_554 8_554
O2a H42a 3.87(2) 5_554 5_553
C5b C2c 3.868(8) . .
C1a H41a 3.87(2) 5_554 5_553
C5a H81a 3.874(18) 5_554 5_553
C2a H51b 3.874(11) 5_554 2_665
C3 H32 3.874(12) 5_554 8_554
C3a C6a 3.87(3) . .
C3c H51c 3.876(16) 5_554 5_553
C10b H102a 3.878(15) 5_554 2_664
C2 H31b 3.88(2) 5_554 2_664
C2c H31 3.88(2) . .
C4a C7a 3.88(3) . .
C2 C1c 3.88(3) 5_554 5_553
C7c H71c 3.883(9) 5_554 8_554
C10b H81c 3.884(8) . .
C10a H91a 3.8856(13) 5_554 5
C7b H42a 3.886(11) 5_554 2_664
O2b C2b 3.89(3) 5_554 2_664
C9a H101a 3.888(12) 5_554 5_553
C6b C9b 3.89(3) . .
C9c H81c 3.895(12) 5_554 5
C2a H31b 3.896(14) 5_554 2_664
C7b H42b 3.90(2) 5_554 5
O2b O1c 3.90(3) . .
C5c H71c 3.899(16) 5_554 5_553
C11b H102a 3.900(14) 5_554 2_665
C10c H121b 3.9010(9) . .
C1b C2b 3.90(3) 5_554 2_664
C6b H62c 3.904(15) 5_554 5_553
C5b H31a 3.906(7) 5_554 2_665
O2a O2a 3.91(4) 5_554 8
O2a O2a 3.91(4) 5_554 8_554
O1a H11 3.91(2) 5_554 5
O1c C4b 3.91(2) . .
C3a H42b 3.912(8) 5_554 2_665
C10a H102b 3.9140(11) 5_554 2_665
C4c H32c 3.915(11) 5_554 8
C2a H51a 3.92(3) . .
C7c H91c 3.919(18) 5_554 5_553
C7c H91c 3.925(11) 5_554 8_554
O1b O2b 3.93(3) 5_554 5
C5a H31a 3.927(11) 5_554 8
C10a H101a 3.9278(12) . 3_554
C7b H61a 3.928(7) 5_554 2_664
C9b H122b 3.93(2) . .
C7a H102a 3.94(2) . .
C3 O2b 3.94(3) . .
C12b H91b 3.9399(14) . .
C3 H22c 3.941(17) . .
C8a H51a 3.94(2) 5_554 5
C2b H2 3.941(18) . .
C9b H62a 3.943(11) 5_554 2_664
O1a C1b 3.94(4) . .
C3a H31a 3.945(8) 5_554 8
C12b H101a 3.9468(10) 5_554 2_664
C5b H21b 3.948(16) . .
C2c H31c 3.950(17) 5_554 5_553
C7b H21c 3.953(12) . .
O2a C2a 3.95(3) 5_554 8_554
C2a C3b 3.955(18) 5_554 2_665
C5c H51c 3.956(8) 5_554 8_554
O2b H31c 3.96(2) 5_554 5_553
C6c H71c 3.963(3) 5_554 8_554
C3c H32c 3.964(11) 5_554 8_554
C5c H41c 3.964(4) 5_554 8
C1b C1c 3.96(4) 5_554 5_553
C6a H91b 3.966(10) 5_554 2_665
C4a H52a 3.967(11) 5_554 8
O2c H32c 3.97(2) 5_554 8_554
C1a H42a 3.97(2) . .
C2b H11 3.971(19) 5_554 2_665
C4a H71b 3.972(10) 5_554 2_665
C5a H22a 3.97(2) . .
C2b H22c 3.976(16) 5_554 5_553
C7b H41c 3.978(2) . .
C2 H41b 3.98(2) . .
C3 H32 3.981(12) 5_554 8
C3 H21c 3.98(2) . .
C6c H41c 3.982(16) 5_554 5
C2c H72b 3.982(13) . .
C10a H71a 3.9833(12) . .
C6c H92c 3.984(19) . .
C7a H101a 3.98(2) 5_554 5_553
C8a C11b 3.985(12) 5_554 2_664
C9c H91c 3.987(7) 5_554 8_554
C7c H102c 3.99(2) . .
C11b H91a 3.988(8) 5_554 2_665
C9b H121b 3.99(2) . .
C1b C2c 3.99(4) 5_554 5_553
C3 H2 3.993(4) 5_554 8
C1a O1b 3.99(3) . .
C5b H22a 3.995(9) 5_554 2_664
C3a C4a 3.995(10) 5_554 8_554
C10a H71a 4.0021(12) 5_554 5
C3c H41b 4.003(10) 5_554 5
O1c C3b 4.003(19) . .
C4b H42c 4.003(16) 5_554 5_553
C6c H61b 4.003(17) 5_554 5
O2b H31b 4.01(3) 5_554 2_664
C10a H72a 4.0076(12) . .
C7a H71a 4.008(6) 5_554 8
C1 H21a 4.014(19) . .
C2c H32c 4.014(11) 5_554 8_554
C6b H41c 4.017(7) . .
O1b C1c 4.02(3) . .
C8c H72c 4.019(12) 5_554 8
C4a H72b 4.023(5) 5_554 2_664
C7a H101a 4.02(2) . .
C2 O2c 4.02(3) . .
C5a H21a 4.03(2) . .
C12b H92b 4.0254(15) . .
C5c H21c 4.026(18) . .
C8c H51c 4.03(3) . .
C2 H31c 4.03(2) 5_554 5_553
C8b H51b 4.03(2) . .
C10b H72b 4.03(2) . .
C4c H21c 4.031(16) 5_554 5
C3b H22a 4.034(15) 5_554 2_665
C1a H52b 4.04(3) 5_554 2_664
C4a H41a 4.037(6) 5_554 8_554
O1a C3b 4.04(2) 5_554 2_664
C12b H102c 4.0379(13) 5_554 7_654
C3c H61b 4.039(10) . .
C10a H91a 4.0393(11) 5_554 8
C6a H31a 4.039(18) . .
C1a C5b 4.04(3) 5_554 2_664
O2b C5b 4.06(3) 5_554 5_553
C10b C8c 4.060(13) 5_554 5_553
C6a C7b 4.074(14) 5_554 2_665
C3 C1a 4.08(3) . .
C2 O2a 4.10(3) . .
C4a C5b 4.103(12) 5_554 2_665
C5a C6a 4.108(9) 5_554 8_554
O1a O1c 4.11(3) . .
O1c C3c 4.11(3) 5_554 5_553
C3 O2c 4.11(3) 5_554 5_553
O1b C1b 4.12(3) 5_554 2_665
C8a C9b 4.122(15) 5_554 2_665
C1a C3b 4.13(3) 5_554 2_664
O2c C3c 4.13(3) 5_554 8_554
C1 C3 4.129(15) 5_554 8_554
C1b O2c 4.13(3) 5_554 5_553
O2b C3c 4.14(3) 5_554 5_553
O1c O2c 4.14(3) 5_554 5_553
C3c C5c 4.139(19) 5_554 8_554
C2b C3b 4.14(3) 5_554 2_664
C4b C2c 4.143(13) . .
C1 O2c 4.14(3) 5_554 8_554
O2b C4b 4.15(3) 5_554 5_553
O2a C5b 4.15(3) 5_554 2_664
O2a C3a 4.15(3) 5_554 5_553
C6a C9b 4.153(12) 5_554 2_664
C1c C3c 4.16(3) 5_554 8_554
C8b C4c 4.158(17) . .
C7c C9c 4.17(2) 5_554 8_554
C10b C6c 4.173(17) . .
C7b C4c 4.173(8) . .
C9a C9a 4.177(12) 5_554 8
C9a C9a 4.177(12) 5_554 8_554
C10c C10c 4.1780(18) 5_554 7_654
C10a C10a 4.1780(17) 5_554 7_555
C10a C10a 4.1780(17) 5_554 7
C10c C10c 4.1780(18) 5_554 7_655
C5c C7c 4.19(2) 5_554 8_554
C1 C3b 4.191(16) 5_554 2_664
C7a C8a 4.196(10) 5_554 8_554
O1a O2a 4.20(3) 5_554 8
C6a C8b 4.216(8) 5_554 2_665
O2a C3b 4.22(3) 5_554 2_664
C10a C11b 4.222(12) 5_554 2_665
C2 C3b 4.22(3) . .
C2b C2b 4.22(2) 5_554 2_664
C2b C2b 4.22(2) 5_554 2_665
C7a C11b 4.225(15) 5_554 2_664
O2b C3b 4.23(4) 5_554 2_664
C1b O1c 4.23(3) 5_554 5_553
C4a C6b 4.236(6) 5_554 2_665
C6c C7c 4.238(11) 5_554 8_554
C5a C9b 4.250(14) 5_554 2_664
C7a C7a 4.255(10) 5_554 8
C7a C7a 4.255(10) 5_554 8_554
C8b C8c 4.26(2) 5_554 5_553
C1a C2b 4.26(3) 5_554 2_665
C10a C12b 4.2638(15) 5_554 2_665
C3a C3a 4.265(12) 5_554 8_554
C3a C3a 4.265(12) 5_554 8
C11b C8c 4.271(11) . .
C4a C7b 4.272(12) 5_554 2_664
O2a C4a 4.27(3) . .
C7a C9a 4.27(2) 5_554 8_554
C3a C7b 4.276(15) 5_554 2_664
O1b O2c 4.28(3) 5_554 5_553
C9b C6c 4.279(8) . .
C3c C3c 4.283(13) 5_554 8_554
C3c C3c 4.283(13) 5_554 8
C5a C5a 4.286(10) 5_554 8_554
C5a C5a 4.286(10) 5_554 8
C10b C9c 4.294(11) 5_554 5_553
C7c C7c 4.298(15) 5_554 8_554
C7c C7c 4.298(15) 5_554 8
O2a C4a 4.30(3) 5_554 8_554
O2c C4c 4.31(3) . .
C9a C10a 4.307(8) 5_554 8_554
C1 C3 4.31(2) 5_554 5_553
C3a C5a 4.319(18) 5_554 8_554
C5c C5c 4.321(13) 5_554 8_554
C5c C5c 4.321(13) 5_554 8
C2a C7b 4.32(3) 5_554 2_664
C5a C7a 4.33(2) 5_554 8_554
C6b C4c 4.338(11) . .
C9c C9c 4.339(12) 5_554 8_554
C9c C9c 4.339(12) 5_554 8
C2a C5b 4.341(13) 5_554 2_665
C8a C10b 4.341(8) 5_554 2_665
C6c C9c 4.34(3) 5_554 5_553
C4a C4b 4.345(17) 5_554 2_665
C4c C5c 4.347(10) 5_554 8_554
C2 C3 4.36(3) 5_554 5_553
C3a C5b 4.357(10) 5_554 2_664
O1c C1c 4.36(3) 5_554 8_554
C12b C10c 4.3652(13) 5_554 5_553
C12b C8c 4.371(14) . .
O1b C2b 4.37(3) 5_554 2_664
C12b C12b 4.3746(18) 5_554 7_654
C12b C12b 4.3746(18) 5_554 7_655
C3 C1c 4.38(3) 5_554 8_554
C1b C2b 4.38(3) 5_554 2_665
C7a C9b 4.388(10) 5_554 2_664
O1c C2b 4.39(3) . .
C2b C3b 4.39(2) 5_554 5_553
C5a C7b 4.396(9) 5_554 2_664
C2 O2b 4.40(3) 5_554 5
C1b C3b 4.40(3) 5_554 5_553
C9a C10a 4.40(3) . 3_554
C9a C11b 4.406(10) 5_554 2_664
C2 C2c 4.41(3) 5_554 5_553
C8a C8b 4.407(19) 5_554 2_665
C3 C1b 4.42(3) 5_554 5
C6a C6b 4.427(17) 5_554 2_665
C2 C3 4.43(2) 5_554 8_554

loop_
_geom_torsion_atom_site_label_1
_geom_torsion_atom_site_label_2
_geom_torsion_atom_site_label_3
_geom_torsion_atom_site_label_4
_geom_torsion
O1a C1 C2 C3 60.2(18)
O1a C1 C2 O1b -54(2)
O1a C1 C2 H2 -177.8(18)
H11 C1 C2 C3 179.9(13)
H11 C1 C2 O1b 65.2(19)
H11 C1 C2 H2 -58(2)
H12 C1 C2 C3 -59.5(17)
H12 C1 C2 O1b -174.2(14)
H12 C1 C2 H2 63(2)
C2 C1 O1a C1a 174(2)
H11 C1 O1a C1a 54(2)
H12 C1 O1a C1a -67(3)
C1 C2 C3 O1c 168.3(14)
C1 C2 C3 H31 -72.1(17)
C1 C2 C3 H32 49(2)
O1b C2 C3 O1c -71.8(17)
O1b C2 C3 H31 47.8(18)
O1b C2 C3 H32 168.6(16)
H2 C2 C3 O1c 46(2)
H2 C2 C3 H31 165.8(17)
H2 C2 C3 H32 -73(2)
C1 C2 O1b C1b -112(2)
C3 C2 O1b C1b 130(2)
H2 C2 O1b C1b 11(3)
C2 C3 O1c C1c -173(2)
H31 C3 O1c C1c 67(2)
H32 C3 O1c C1c -54(2)
C1 O1a C1a O2a -6(4)
C1 O1a C1a C2a -175.5(16)
O1a C1a C2a C3a -158(2)
O1a C1a C2a H21a -38(3)
O1a C1a C2a H22a 83(3)
O2a C1a C2a C3a 33(3)
O2a C1a C2a H21a 153(2)
O2a C1a C2a H22a -86(3)
C2 O1b C1b O2b 11(4)
C2 O1b C1b C2b -166.1(18)
O1b C1b C2b C3b 56(3)
O1b C1b C2b H21b 176(2)
O1b C1b C2b H22b -64(3)
O2b C1b C2b C3b -121(3)
O2b C1b C2b H21b 0(3)
O2b C1b C2b H22b 119(3)
C3 O1c C1c O2c 13(3)
C3 O1c C1c C2c -157.3(17)
O1c C1c C2c C3c -162(2)
O1c C1c C2c H21c -42(3)
O1c C1c C2c H22c 78(3)
O2c C1c C2c C3c 28(3)
O2c C1c C2c H21c 147(2)
O2c C1c C2c H22c -92(3)
C1a C2a C3a C4a 166.4(13)
C1a C2a C3a H31a -74.4(16)
C1a C2a C3a H32a 47.2(16)
H21a C2a C3a C4a 46.9(15)
H21a C2a C3a H31a 166.1(12)
H21a C2a C3a H32a -72.3(16)
H22a C2a C3a C4a -74.1(12)
H22a C2a C3a H31a 45.1(15)
H22a C2a C3a H32a 166.7(10)
C2a C3a C4a C5a 158.1(8)
C2a C3a C4a H41a -81.6(12)
C2a C3a C4a H42a 37.9(18)
H31a C3a C4a C5a 38.9(8)
H31a C3a C4a H41a 159.2(11)
H31a C3a C4a H42a -81.3(17)
H32a C3a C4a C5a -82.6(16)
H32a C3a C4a H41a 38(2)
H32a C3a C4a H42a 157.2(16)
C3a C4a C5a C6a -176.5(5)
C3a C4a C5a H51a -56.0(8)
C3a C4a C5a H52a 63.1(10)
H41a C4a C5a C6a 63.2(8)
H41a C4a C5a H51a -176.3(7)
H41a C4a C5a H52a -57.2(11)
H42a C4a C5a C6a -56.2(10)
H42a C4a C5a H51a 64.3(11)
H42a C4a C5a H52a -176.6(9)
C4a C5a C6a C7a -176.0(6)
C4a C5a C6a H61a -55.9(10)
C4a C5a C6a H62a 63.8(17)
H51a C5a C6a C7a 63.5(11)
H51a C5a C6a H61a -176.3(12)
H51a C5a C6a H62a -57(2)
H52a C5a C6a C7a -55.6(17)
H52a C5a C6a H61a 65(2)
H52a C5a C6a H62a -175.8(17)
C5a C6a C7a C8a -174.8(6)
C5a C6a C7a H71a -54.7(9)
C5a C6a C7a H72a 65.1(10)
H61a C6a C7a C8a 65.0(9)
H61a C6a C7a H71a -174.9(8)
H61a C6a C7a H72a -55.1(12)
H62a C6a C7a C8a -54.6(11)
H62a C6a C7a H71a 65.5(12)
H62a C6a C7a H72a -174.8(9)
C6a C7a C8a C9a -174.1(7)
C6a C7a C8a H81a -54.1(10)
C6a C7a C8a H82a 65.9(18)
H71a C7a C8a C9a 65.8(12)
H71a C7a C8a H81a -174.3(12)
H71a C7a C8a H82a -54(2)
H72a C7a C8a C9a -54(2)
H72a C7a C8a H81a 66(2)
H72a C7a C8a H82a -173.9(18)
C7a C8a C9a C10a -171.6(7)
C7a C8a C9a H91a -52.0(13)
C7a C8a C9a H92a 68.7(12)
H81a C8a C9a C10a 68.3(10)
H81a C8a C9a H91a -172.0(10)
H81a C8a C9a H92a -51.3(14)
H82a C8a C9a C10a -51.6(11)
H82a C8a C9a H91a 68.0(14)
H82a C8a C9a H92a -171.3(10)
C8a C9a C10a H101a -60.0(6)
C8a C9a C10a H102a 60.0(10)
C8a C9a C10a H103a 180.0(5)
H91a C9a C10a H101a -179.7(11)
H91a C9a C10a H102a -59.7(16)
H91a C9a C10a H103a 60.3(12)
H92a C9a C10a H101a 60(2)
H92a C9a C10a H102a 179.7(15)
H92a C9a C10a H103a -60(2)
C1b C2b C3b C4b 74.9(16)
C1b C2b C3b H31b -166(2)
C1b C2b C3b H32b -44(2)
H21b C2b C3b C4b -45.3(14)
H21b C2b C3b H31b 74(2)
H21b C2b C3b H32b -164.6(16)
H22b C2b C3b C4b -164.8(11)
H22b C2b C3b H31b -46(2)
H22b C2b C3b H32b 75.9(18)
C2b C3b C4b C5b 168.8(8)
C2b C3b C4b H41b -71.1(11)
C2b C3b C4b H42b 48.7(11)
H31b C3b C4b C5b 49.4(11)
H31b C3b C4b H41b 169.5(10)
H31b C3b C4b H42b -70.7(13)
H32b C3b C4b C5b -71.9(10)
H32b C3b C4b H41b 48.3(14)
H32b C3b C4b H42b 168.0(9)
C3b C4b C5b C6b 172.2(5)
C3b C4b C5b H51b -67.7(15)
C3b C4b C5b H52b 52.0(9)
H41b C4b C5b C6b 52.0(17)
H41b C4b C5b H51b 172.2(16)
H41b C4b C5b H52b -68(2)
H42b C4b C5b C6b -67.7(11)
H42b C4b C5b H51b 52(2)
H42b C4b C5b H52b 172.2(12)
C4b C5b C6b C7b 175.7(6)
C4b C5b C6b H61b -64.4(9)
C4b C5b C6b H62b 55.7(9)
H51b C5b C6b C7b 55.5(10)
H51b C5b C6b H61b 175.4(8)
H51b C5b C6b H62b -64.5(11)
H52b C5b C6b C7b -64.1(9)
H52b C5b C6b H61b 55.8(11)
H52b C5b C6b H62b 175.9(8)
C5b C6b C7b C8b 178.7(7)
C5b C6b C7b H71b -60.9(18)
C5b C6b C7b H72b 58.3(10)
H61b C6b C7b C8b 58.7(17)
H61b C6b C7b H71b 179.1(17)
H61b C6b C7b H72b -62(2)
H62b C6b C7b C8b -61.4(10)
H62b C6b C7b H71b 59(2)
H62b C6b C7b H72b 178.2(11)
C6b C7b C8b C9b -179.5(7)
C6b C7b C8b H81b -59.3(12)
C6b C7b C8b H82b 60.4(10)
H71b C7b C8b C9b 60.1(11)
H71b C7b C8b H81b -179.8(10)
H71b C7b C8b H82b -60.1(13)
H72b C7b C8b C9b -59.0(10)
H72b C7b C8b H81b 61.1(13)
H72b C7b C8b H82b -179.2(8)
C7b C8b C9b C10b 175.2(8)
C7b C8b C9b H91b -64.7(18)
C7b C8b C9b H92b 55.2(10)
H81b C8b C9b C10b 55(2)
H81b C8b C9b H91b 175.1(18)
H81b C8b C9b H92b -65(2)
H82b C8b C9b C10b -64.6(11)
H82b C8b C9b H91b 55(2)
H82b C8b C9b H92b 175.4(11)
C8b C9b C10b C11b 177.0(8)
C8b C9b C10b H101b -63.1(12)
C8b C9b C10b H102b 57.1(11)
H91b C9b C10b C11b 56.9(12)
H91b C9b C10b H101b 176.8(10)
H91b C9b C10b H102b -63.0(13)
H92b C9b C10b C11b -62.9(11)
H92b C9b C10b H101b 57.0(13)
H92b C9b C10b H102b 177.2(9)
C9b C10b C11b C12b -174.5(7)
C9b C10b C11b H111b -55(2)
C9b C10b C11b H112b 65.9(12)
H101b C10b C11b C12b 65.6(18)
H101b C10b C11b H111b -174.9(19)
H101b C10b C11b H112b -54(2)
H102b C10b C11b C12b -54.6(10)
H102b C10b C11b H111b 65(2)
H102b C10b C11b H112b -174.2(12)
C10b C11b C12b H121b -60.0(7)
C10b C11b C12b H122b 60.0(6)
C10b C11b C12b H123b 180.0(5)
H111b C11b C12b H121b -179.5(8)
H111b C11b C12b H122b -59.5(10)
H111b C11b C12b H123b 60.5(10)
H112b C11b C12b H121b 59.5(10)
H112b C11b C12b H122b 179.5(7)
H112b C11b C12b H123b -60.5(9)
C1c C2c C3c C4c 168.3(15)
C1c C2c C3c H31c -72.3(16)
C1c C2c C3c H32c 49(2)
H21c C2c C3c C4c 48.3(13)
H21c C2c C3c H31c 167.7(11)
H21c C2c C3c H32c -71(2)
H22c C2c C3c C4c -72(2)
H22c C2c C3c H31c 48(2)
H22c C2c C3c H32c 168.9(18)
C2c C3c C4c C5c 171.0(11)
C2c C3c C4c H41c -68.8(12)
C2c C3c C4c H42c 50.9(15)
H31c C3c C4c C5c 51.6(14)
H31c C3c C4c H41c 171.8(9)
H31c C3c C4c H42c -68.5(14)
H32c C3c C4c C5c -69.6(15)
H32c C3c C4c H41c 50.5(13)
H32c C3c C4c H42c 170.3(11)
C3c C4c C5c C6c 174.2(10)
C3c C4c C5c H51c -65.6(12)
C3c C4c C5c H52c 54(2)
H41c C4c C5c C6c 54.0(11)
H41c C4c C5c H51c 174.2(10)
H41c C4c C5c H52c -66(2)
H42c C4c C5c C6c -66(2)
H42c C4c C5c H51c 55(2)
H42c C4c C5c H52c 174.2(18)
C4c C5c C6c C7c 176.3(10)
C4c C5c C6c H61c -63.5(12)
C4c C5c C6c H62c 56.0(15)
H51c C5c C6c C7c 56.1(12)
H51c C5c C6c H61c 176.4(8)
H51c C5c C6c H62c -64.2(14)
H52c C5c C6c C7c -63.6(15)
H52c C5c C6c H61c 56.7(14)
H52c C5c C6c H62c 176.2(12)
C5c C6c C7c C8c -169.7(11)
C5c C6c C7c H71c -49.7(10)
C5c C6c C7c H72c 70(2)
H61c C6c C7c C8c 70.0(12)
H61c C6c C7c H71c -170.0(9)
H61c C6c C7c H72c -50(2)
H62c C6c C7c C8c -49(2)
H62c C6c C7c H71c 71(2)
H62c C6c C7c H72c -169.5(18)
C6c C7c C8c C9c -171.6(12)
C6c C7c C8c H81c -51.8(15)
C6c C7c C8c H82c 68.6(17)
H71c C7c C8c C9c 68.4(15)
H71c C7c C8c H81c -171.8(11)
H71c C7c C8c H82c -51.4(16)
H72c C7c C8c C9c -51.5(18)
H72c C7c C8c H81c 68.3(16)
H72c C7c C8c H82c -171.3(13)
C7c C8c C9c C10c 159.8(10)
C7c C8c C9c H91c -80.8(16)
C7c C8c C9c H92c 40(3)
H81c C8c C9c C10c 40.0(10)
H81c C8c C9c H91c 159.4(15)
H81c C8c C9c H92c -80(2)
H82c C8c C9c C10c -80(2)
H82c C8c C9c H91c 39(3)
H82c C8c C9c H92c 160(2)
C8c C9c C10c H101c -60.0(7)
C8c C9c C10c H102c 60.0(8)
C8c C9c C10c H103c 180.0(6)
H91c C9c C10c H101c -179.4(7)
H91c C9c C10c H102c -59.4(10)
H91c C9c C10c H103c 60.6(10)
H92c C9c C10c H101c 59.4(11)
H92c C9c C10c H102c 179.4(8)
H92c C9c C10c H103c -60.6(11)

loop_
_cod_related_entry_id
_cod_related_entry_database
_cod_related_entry_code
1 ChemSpider 21140562
